data_7240607
loop_
_publ_author_name
'Prohens, Rafel'
'Barbas, Rafael'
'Bofill, Lidia'
'de Sande, Dafne'
'Font-Bardia, Merce'

_publ_section_title
;
 Crystal Engineering of Nutraceutical Phytosterols: New Cocrystal
 Solid-Solutions
;
_journal_name_full CrystEngComm
_journal_paper_doi 10.1039/D0CE00704H
_journal_year 2020
_chemical_absolute_configuration rm
_chemical_formula_moiety '4(C29 H50 O), C3 H6 O2, C2 H3 N'
_chemical_formula_sum 'C121 H209 N O6'
_chemical_formula_weight 1773.88
_space_group_crystal_system triclinic
_space_group_IT_number 1
_space_group_name_Hall 'P 1'
_space_group_name_H-M_alt 'P 1'
_atom_sites_solution_hydrogens geom
_audit_creation_method SHELXL-2018/1
_audit_update_record
;
2020-05-29 deposited with the CCDC.	2020-06-03 downloaded from the CCDC.
;
_cell_angle_alpha 82.962(5)
_cell_angle_beta 86.112(5)
_cell_angle_gamma 89.740(5)
_cell_formula_units_Z 1
_cell_length_a 7.581(2)
_cell_length_b 9.702(3)
_cell_length_c 36.973(9)
_cell_measurement_reflns_used 4783
_cell_measurement_temperature 100(2)
_cell_measurement_theta_max 18.74
_cell_measurement_theta_min 2.51
_cell_volume 2692.7(13)
_computing_cell_refinement 'Bruker SAINT'
_computing_data_collection 'Bruker APEX3'
_computing_data_reduction 'Bruker SAINT'
_computing_molecular_graphics 'Bruker SHELXTL'
_computing_publication_material 'Bruker SHELXTL'
_computing_structure_refinement 'SHELXL-2018/3 (Sheldrick, 2018)'
_computing_structure_solution 'SHELXT 2014/5 (Sheldrick, 2014)'
_diffrn_ambient_temperature 100(2)
_diffrn_measured_fraction_theta_full 0.919
_diffrn_measured_fraction_theta_max 0.890
_diffrn_measurement_device_type 'D8 Venture'
_diffrn_radiation_type MoK\a
_diffrn_radiation_wavelength 0.71073
_diffrn_reflns_av_R_equivalents 0.1519
_diffrn_reflns_av_unetI/netI 0.4218
_diffrn_reflns_Laue_measured_fraction_full 0.919
_diffrn_reflns_Laue_measured_fraction_max 0.890
_diffrn_reflns_limit_h_max 9
_diffrn_reflns_limit_h_min -9
_diffrn_reflns_limit_k_max 12
_diffrn_reflns_limit_k_min -12
_diffrn_reflns_limit_l_max 46
_diffrn_reflns_limit_l_min -46
_diffrn_reflns_number 32223
_diffrn_reflns_point_group_measured_fraction_full 0.919
_diffrn_reflns_point_group_measured_fraction_max 0.890
_diffrn_reflns_theta_full 25.242
_diffrn_reflns_theta_max 26.458
_diffrn_reflns_theta_min 2.225
_diffrn_source microfocus
_exptl_absorpt_coefficient_mu 0.064
_exptl_absorpt_correction_T_max 0.7454
_exptl_absorpt_correction_T_min 0.6155
_exptl_absorpt_correction_type multi-scan
_exptl_absorpt_process_details sadabs
_exptl_crystal_colour colourless
_exptl_crystal_density_diffrn 1.094
_exptl_crystal_description prism
_exptl_crystal_F_000 990
_exptl_crystal_size_max 0.278
_exptl_crystal_size_mid 0.160
_exptl_crystal_size_min 0.096
_refine_diff_density_max 0.637
_refine_diff_density_min -0.558
_refine_diff_density_rms 0.074
_refine_ls_abs_structure_details
;
 Refined as a perfect inversion twin.
;
_refine_ls_abs_structure_Flack 0.5
_refine_ls_extinction_method none
_refine_ls_goodness_of_fit_ref 1.314
_refine_ls_hydrogen_treatment constr
_refine_ls_matrix_type full
_refine_ls_number_parameters 1145
_refine_ls_number_reflns 16659
_refine_ls_number_restraints 61
_refine_ls_restrained_S_all 1.340
_refine_ls_R_factor_all 0.1676
_refine_ls_R_factor_gt 0.1056
_refine_ls_shift/su_max 0.000
_refine_ls_shift/su_mean 0.000
_refine_ls_structure_factor_coef Fsqd
_refine_ls_weighting_details 'w=1/[\s^2^(Fo^2^)+(0.0002P)^2^+9.1227P] where P=(Fo^2^+2Fc^2^)/3'
_refine_ls_weighting_scheme calc
_refine_ls_wR_factor_gt 0.1872
_refine_ls_wR_factor_ref 0.2302
_reflns_Friedel_coverage 1.000
_reflns_Friedel_fraction_full 0.919
_reflns_Friedel_fraction_max 0.890
_reflns_number_gt 12602
_reflns_number_total 16659
_reflns_threshold_expression 'I > 2\s(I)'
_cod_data_source_file d0ce00704h2.cif
_cod_data_source_block mo_023tb130_0m_a1b
_cod_database_code 7240607
_shelx_shelxl_version_number 2018/1
_shelx_space_group_comment
;
The symmetry employed for this shelxl refinement is uniquely defined
by the following loop, which should always be used as a source of
symmetry information in preference to the above space-group names.
They are only intended as comments.
;

loop_
_space_group_symop_operation_xyz
'x, y, z'

loop_
_atom_site_label
_atom_site_type_symbol
_atom_site_fract_x
_atom_site_fract_y
_atom_site_fract_z
_atom_site_U_iso_or_equiv
_atom_site_adp_type
_atom_site_occupancy
_atom_site_site_symmetry_order
_atom_site_calc_flag
_atom_site_refinement_flags_posn
_atom_site_refinement_flags_adp
_atom_site_refinement_flags_occupancy
_atom_site_disorder_assembly
_atom_site_disorder_group
O1A O 0.7277(9) 0.5128(6) 0.49986(17) 0.0298(16) Uani 1 1 d . . . . .
H1AO H 0.699035 0.574710 0.512302 0.036 Uiso 1 1 calc R U . . .
C1A C 0.7498(12) 0.5684(9) 0.4631(2) 0.0225(18) Uani 1 1 d . U . . .
H1A H 0.770844 0.488590 0.449496 0.027 Uiso 1 1 calc R U . . .
C2A C 0.6195(15) 0.6440(11) 0.4459(3) 0.040(3) Uani 1 1 d . U . . .
H2A H 0.602755 0.728106 0.457400 0.048 Uiso 1 1 calc R U . . .
H2B H 0.510585 0.590821 0.450844 0.048 Uiso 1 1 calc R U . . .
C3A C 0.6419(15) 0.6859(11) 0.4054(3) 0.040(3) Uani 1 1 d . . . . .
H3AA H 0.540713 0.740520 0.397622 0.048 Uiso 1 1 calc R U . . .
H3AB H 0.645311 0.603212 0.393047 0.048 Uiso 1 1 calc R U . . .
C4A C 0.8078(12) 0.7691(8) 0.3944(2) 0.019(2) Uani 1 1 d . . . . .
C5A C 0.9594(14) 0.7106(9) 0.4144(3) 0.033(3) Uani 1 1 d . . . . .
C6A C 0.9266(13) 0.6588(11) 0.4561(3) 0.030(2) Uani 1 1 d . . . . .
H6AA H 0.916393 0.737934 0.469821 0.036 Uiso 1 1 calc R U . . .
H6AB H 1.025949 0.603188 0.464477 0.036 Uiso 1 1 calc R U . . .
C7A C 1.1288(15) 0.7142(10) 0.4014(3) 0.035(3) Uani 1 1 d . . . . .
H7A H 1.215955 0.689785 0.417510 0.042 Uiso 1 1 calc R U . . .
C8A C 1.1839(15) 0.7564(10) 0.3614(3) 0.041(3) Uani 1 1 d . . . . .
H8AA H 1.284471 0.818793 0.359916 0.049 Uiso 1 1 calc R U . . .
H8AB H 1.223201 0.674076 0.350786 0.049 Uiso 1 1 calc R U . . .
C9A C 1.0473(13) 0.8247(9) 0.3391(3) 0.029(2) Uani 1 1 d . . . . .
H9A H 1.046262 0.923203 0.342548 0.035 Uiso 1 1 calc R U . . .
C10A C 0.8503(14) 0.7618(9) 0.3520(3) 0.028(2) Uani 1 1 d . . . . .
H10A H 0.854886 0.662927 0.348902 0.034 Uiso 1 1 calc R U . . .
C11A C 0.7187(16) 0.8225(10) 0.3286(3) 0.041(3) Uani 1 1 d . . . . .
H11A H 0.707078 0.919939 0.331851 0.049 Uiso 1 1 calc R U . . .
H11B H 0.605959 0.778013 0.336511 0.049 Uiso 1 1 calc R U . . .
C12A C 0.7565(12) 0.8115(10) 0.2877(3) 0.026(2) Uani 1 1 d . . . . .
H12A H 0.760481 0.714739 0.283583 0.031 Uiso 1 1 calc R U . . .
H12B H 0.663444 0.856840 0.273961 0.031 Uiso 1 1 calc R U . . .
C13A C 0.9274(12) 0.8790(8) 0.2757(2) 0.0169(19) Uani 1 1 d . . . . .
C14A C 1.0698(12) 0.8160(9) 0.2983(2) 0.024(2) Uani 1 1 d . . . . .
H14A H 1.064331 0.716479 0.296116 0.028 Uiso 1 1 calc R U . . .
C15A C 1.2502(15) 0.8644(11) 0.2790(3) 0.037(3) Uani 1 1 d . . . . .
H15A H 1.285711 0.953310 0.285698 0.045 Uiso 1 1 calc R U . . .
H15B H 1.342072 0.796551 0.284433 0.045 Uiso 1 1 calc R U . . .
C16A C 1.2073(14) 0.8757(10) 0.2390(3) 0.033(2) Uani 1 1 d . . . . .
H16A H 1.275578 0.808465 0.226583 0.040 Uiso 1 1 calc R U . . .
H16B H 1.236466 0.967826 0.226804 0.040 Uiso 1 1 calc R U . . .
C17A C 1.0085(12) 0.8471(9) 0.2379(3) 0.027(2) Uani 1 1 d . . . . .
H17A H 0.992344 0.747922 0.236264 0.033 Uiso 1 1 calc R U . . .
C18A C 0.9408(16) 0.9328(11) 0.2017(3) 0.039(3) Uani 1 1 d . . . . .
H18A H 0.967513 1.031515 0.201827 0.047 Uiso 1 1 calc R U . . .
C19A C 1.0382(18) 0.8809(12) 0.1666(3) 0.056(3) Uani 1 1 d . . . . .
H19A H 1.164806 0.884771 0.168781 0.067 Uiso 1 1 calc DR U . . .
H19B H 1.006547 0.784433 0.166003 0.067 Uiso 1 1 calc R U . . .
C20A C 0.9960(19) 0.9628(12) 0.1308(4) 0.059(4) Uani 1 1 d . . . . .
H20A H 0.868819 0.966777 0.129328 0.070 Uiso 1 1 calc R U . . .
H20B H 1.045605 0.915959 0.110769 0.070 Uiso 1 1 calc R U . . .
C21A C 1.0753(19) 1.1202(14) 0.1269(4) 0.060(4) Uani 1 1 d . . . . .
H21A H 1.005573 1.169173 0.144571 0.073 Uiso 1 1 calc R U . . .
C22A C 1.0390(19) 1.1930(14) 0.0888(4) 0.062(4) Uani 1 1 d . . . . .
H22A H 1.098539 1.141366 0.070340 0.074 Uiso 1 1 calc R U . . .
C23A C 0.8420(18) 1.2018(14) 0.0823(4) 0.064(4) Uani 1 1 d . . . . .
H23A H 0.824379 1.268355 0.061434 0.096 Uiso 1 1 calc R U . . .
H23B H 0.777866 1.230090 0.103419 0.096 Uiso 1 1 calc R U . . .
H23C H 0.800214 1.112396 0.077973 0.096 Uiso 1 1 calc R U . . .
C24A C 1.1085(19) 1.3321(14) 0.0841(4) 0.069(4) Uani 1 1 d . . . . .
H24A H 1.103851 1.371158 0.059047 0.103 Uiso 1 1 calc R U . . .
H24B H 1.228879 1.330417 0.090696 0.103 Uiso 1 1 calc R U . . .
H24C H 1.039116 1.387756 0.099455 0.103 Uiso 1 1 calc R U . . .
C25A C 1.259(2) 1.1189(13) 0.1375(4) 0.071(4) Uani 1 1 d . . . . .
H25A H 1.295203 1.213994 0.138460 0.086 Uiso 1 1 calc R U . . .
H25B H 1.261072 1.070368 0.162047 0.086 Uiso 1 1 calc DR U . . .
C26A C 1.384(2) 1.0569(16) 0.1147(4) 0.077(4) Uani 1 1 d . . . . .
H26A H 1.498984 1.061417 0.123978 0.093 Uiso 1 1 calc R U . . .
H26B H 1.352430 0.961619 0.114078 0.093 Uiso 1 1 calc R U . . .
H26C H 1.386655 1.105643 0.090426 0.093 Uiso 1 1 calc R U . . .
C27A C 0.7463(18) 0.9155(12) 0.1997(4) 0.057(4) Uani 1 1 d . . . . .
H27A H 0.709460 0.967927 0.177768 0.069 Uiso 1 1 calc R U . . .
H27B H 0.719219 0.819024 0.199433 0.069 Uiso 1 1 calc R U . . .
H27C H 0.685005 0.948266 0.220534 0.069 Uiso 1 1 calc R U . . .
C28A C 0.9101(18) 1.0364(11) 0.2767(3) 0.052(3) Uani 1 1 d . . . . .
H28A H 1.022296 1.080343 0.269375 0.078 Uiso 1 1 calc R U . . .
H28B H 0.873361 1.054216 0.301006 0.078 Uiso 1 1 calc R U . . .
H28C H 0.823933 1.072892 0.260208 0.078 Uiso 1 1 calc R U . . .
C29A C 0.7733(17) 0.9237(10) 0.4026(3) 0.047(3) Uani 1 1 d . . . . .
H29A H 0.830547 0.986786 0.383362 0.070 Uiso 1 1 calc R U . . .
H29B H 0.820064 0.936760 0.425411 0.070 Uiso 1 1 calc R U . . .
H29C H 0.648493 0.941269 0.403898 0.070 Uiso 1 1 calc R U . . .
O1B O 0.1892(10) 0.2713(6) 0.46469(18) 0.0383(18) Uani 1 1 d . . . . .
H1BO H 0.210218 0.332252 0.477341 0.046 Uiso 1 1 calc R U . . .
C1B C 0.2236(13) 0.3208(9) 0.4285(3) 0.030(2) Uani 1 1 d . . . . .
H1B H 0.193138 0.419566 0.425035 0.036 Uiso 1 1 calc R U . . .
C2B C 0.4198(13) 0.3058(10) 0.4164(3) 0.034(2) Uani 1 1 d . . . . .
H2BA H 0.490183 0.354735 0.431786 0.040 Uiso 1 1 calc R U . . .
H2BB H 0.451393 0.208354 0.420278 0.040 Uiso 1 1 calc R U . . .
C3B C 0.4660(16) 0.3611(12) 0.3769(3) 0.048(3) Uani 1 1 d . . . . .
H3BA H 0.589458 0.341602 0.370924 0.057 Uiso 1 1 calc R U . . .
H3BB H 0.451928 0.461229 0.373931 0.057 Uiso 1 1 calc R U . . .
C4B C 0.3507(15) 0.2984(11) 0.3489(3) 0.041(3) Uani 1 1 d . . . . .
C5B C 0.1597(14) 0.2937(10) 0.3628(3) 0.035(3) Uani 1 1 d . . . . .
C6B C 0.1177(15) 0.2469(12) 0.4041(3) 0.042(3) Uani 1 1 d . . . . .
H6BA H -0.006882 0.262112 0.410044 0.050 Uiso 1 1 calc R U . . .
H6BB H 0.139431 0.147944 0.408975 0.050 Uiso 1 1 calc R U . . .
C7B C 0.0283(18) 0.3305(11) 0.3424(3) 0.048(3) Uani 1 1 d . . . . .
H7B H -0.084619 0.326111 0.353995 0.057 Uiso 1 1 calc R U . . .
C8B C 0.0419(13) 0.3780(9) 0.3030(3) 0.028(2) Uani 1 1 d . . . . .
H8BA H 0.017615 0.476708 0.298872 0.033 Uiso 1 1 calc R U . . .
H8BB H -0.044880 0.329754 0.290990 0.033 Uiso 1 1 calc R U . . .
C9B C 0.2342(12) 0.3484(8) 0.2862(2) 0.0230(15) Uani 1 1 d . . . . .
H9B H 0.241488 0.249310 0.283460 0.028 Uiso 1 1 calc R U . . .
C10B C 0.3717(12) 0.3799(8) 0.3109(2) 0.021(2) Uani 1 1 d . . . . .
H10B H 0.354969 0.477673 0.314482 0.026 Uiso 1 1 calc R U . . .
C11B C 0.5627(15) 0.3708(10) 0.2918(3) 0.036(3) Uani 1 1 d . . . . .
H11C H 0.647550 0.405510 0.307031 0.043 Uiso 1 1 calc R U . . .
H11D H 0.590334 0.274153 0.289847 0.043 Uiso 1 1 calc R U . . .
C12B C 0.5819(13) 0.4540(11) 0.2535(3) 0.037(3) Uani 1 1 d . . . . .
H12C H 0.571733 0.552519 0.255486 0.044 Uiso 1 1 calc R U . . .
H12D H 0.697509 0.437469 0.241912 0.044 Uiso 1 1 calc R U . . .
C13B C 0.4406(13) 0.4105(9) 0.2306(3) 0.026(2) Uani 1 1 d . . . . .
C14B C 0.2690(12) 0.4277(8) 0.2495(3) 0.0230(15) Uani 1 1 d . . . . .
H14B H 0.268043 0.524991 0.254106 0.028 Uiso 1 1 calc R U . . .
C15B C 0.1320(14) 0.4226(11) 0.2187(3) 0.037(3) Uani 1 1 d . . . . .
H15C H 0.100563 0.327540 0.216179 0.044 Uiso 1 1 calc R U . . .
H15D H 0.025294 0.473586 0.224231 0.044 Uiso 1 1 calc R U . . .
C16B C 0.2313(12) 0.4904(10) 0.1845(3) 0.031(2) Uani 1 1 d . . . . .
H16C H 0.223418 0.433816 0.164823 0.038 Uiso 1 1 calc R U . . .
H16D H 0.181693 0.580979 0.177086 0.038 Uiso 1 1 calc R U . . .
C17B C 0.4174(14) 0.5047(11) 0.1930(3) 0.035(3) Uani 1 1 d . . . . .
H17B H 0.427705 0.600292 0.198590 0.042 Uiso 1 1 calc R U . . .
C18B C 0.5506(15) 0.4953(12) 0.1603(3) 0.045(3) Uani 1 1 d . . . . .
H18B H 0.534615 0.404850 0.151726 0.054 Uiso 1 1 calc R U . . .
C19B C 0.523(2) 0.6048(17) 0.1294(3) 0.089(5) Uani 1 1 d D . . . .
H19C H 0.567757 0.691507 0.135715 0.107 Uiso 1 1 calc R U . . .
H19D H 0.396372 0.615744 0.127600 0.107 Uiso 1 1 calc R U . . .
C20B C 0.603(3) 0.5855(15) 0.0923(4) 0.110(6) Uani 1 1 d D . . . .
H20C H 0.726825 0.562955 0.094159 0.132 Uiso 1 1 calc R U . . .
H20D H 0.545647 0.507026 0.083931 0.132 Uiso 1 1 calc R U . . .
C21B C 0.5877(17) 0.7090(15) 0.0644(3) 0.107(6) Uani 1 1 d D U . . .
H21B H 0.615309 0.787474 0.077458 0.128 Uiso 1 1 calc R U . . .
C22B C 0.7236(18) 0.7183(17) 0.0334(4) 0.121(7) Uani 1 1 d D U . . .
H22B H 0.676431 0.773929 0.012281 0.145 Uiso 1 1 calc R U . . .
C23B C 0.759(3) 0.5754(19) 0.0241(5) 0.150(10) Uani 1 1 d D . . . .
H23D H 0.649659 0.526286 0.024197 0.225 Uiso 1 1 calc DR U . . .
H23E H 0.832066 0.527201 0.041766 0.225 Uiso 1 1 calc R U . . .
H23F H 0.819588 0.580498 0.000247 0.225 Uiso 1 1 calc R U . . .
C24B C 0.895(2) 0.780(2) 0.0409(6) 0.149(9) Uani 1 1 d D . . . .
H24D H 0.967983 0.798118 0.018596 0.223 Uiso 1 1 calc R U . . .
H24E H 0.954394 0.716618 0.058011 0.223 Uiso 1 1 calc R U . . .
H24F H 0.873295 0.865673 0.051064 0.223 Uiso 1 1 calc R U . . .
C25B C 0.4036(18) 0.739(2) 0.0531(5) 0.133(8) Uani 1 1 d D U . . .
H25C H 0.393395 0.834755 0.042612 0.160 Uiso 1 1 calc R U . . .
H25D H 0.318438 0.720985 0.073923 0.160 Uiso 1 1 calc R U . . .
C26B C 0.372(3) 0.643(2) 0.0252(5) 0.127(8) Uani 1 1 d D . . . .
H26D H 0.258265 0.662060 0.015680 0.191 Uiso 1 1 calc R U . . .
H26E H 0.374577 0.548231 0.036364 0.191 Uiso 1 1 calc R U . . .
H26F H 0.462186 0.656864 0.005575 0.191 Uiso 1 1 calc DR U . . .
C27B C 0.7488(16) 0.5050(11) 0.1707(3) 0.050(3) Uani 1 1 d . . . . .
H27D H 0.817883 0.555151 0.150614 0.076 Uiso 1 1 calc R U . . .
H27E H 0.795757 0.413199 0.175781 0.076 Uiso 1 1 calc R U . . .
H27F H 0.753017 0.552711 0.191861 0.076 Uiso 1 1 calc R U . . .
C28B C 0.4740(15) 0.2632(9) 0.2224(3) 0.036(3) Uani 1 1 d . . . . .
H28D H 0.559558 0.263948 0.202002 0.054 Uiso 1 1 calc R U . . .
H28E H 0.365488 0.223044 0.216569 0.054 Uiso 1 1 calc R U . . .
H28F H 0.518001 0.209144 0.243364 0.054 Uiso 1 1 calc R U . . .
C29B C 0.4172(16) 0.1430(9) 0.3497(3) 0.045(3) Uani 1 1 d . . . . .
H29D H 0.408823 0.113224 0.326060 0.068 Uiso 1 1 calc R U . . .
H29E H 0.345171 0.083936 0.367521 0.068 Uiso 1 1 calc R U . . .
H29F H 0.538034 0.137601 0.356039 0.068 Uiso 1 1 calc R U . . .
O1C O 0.6782(11) 0.6921(7) 0.5527(2) 0.0430(19) Uani 1 1 d . . . . .
H1OC H 0.781231 0.717686 0.548311 0.052 Uiso 1 1 calc R U . . .
C1C C 0.6513(13) 0.6377(10) 0.5900(2) 0.029(2) Uani 1 1 d . . . . .
H1C H 0.605358 0.543024 0.590917 0.035 Uiso 1 1 calc R U . . .
C6C C 0.5109(15) 0.7218(11) 0.6081(3) 0.042(3) Uani 1 1 d . . . . .
H6CA H 0.402325 0.717432 0.595810 0.050 Uiso 1 1 calc R U . . .
H6CB H 0.548302 0.818153 0.605565 0.050 Uiso 1 1 calc R U . . .
C5C C 0.4754(13) 0.6700(10) 0.6481(3) 0.032(2) Uani 1 1 d . . . . .
C4C C 0.6298(14) 0.6505(9) 0.6692(3) 0.035(3) Uani 1 1 d . . . . .
C3C C 0.7866(15) 0.5669(10) 0.6497(3) 0.042(3) Uani 1 1 d . . . . .
H3CA H 0.893830 0.572740 0.662310 0.051 Uiso 1 1 calc R U . . .
H3CB H 0.754135 0.469784 0.650948 0.051 Uiso 1 1 calc R U . . .
C2C C 0.8200(13) 0.6288(11) 0.6096(3) 0.032(2) Uani 1 1 d . . . . .
H2CA H 0.870647 0.721011 0.608493 0.039 Uiso 1 1 calc R U . . .
H2CB H 0.904491 0.571605 0.597417 0.039 Uiso 1 1 calc R U . . .
C7C C 0.3030(15) 0.6418(9) 0.6625(3) 0.037(3) Uani 1 1 d . . . . .
H7C H 0.211696 0.656442 0.646870 0.044 Uiso 1 1 calc R U . . .
C8C C 0.2597(13) 0.5925(9) 0.6993(2) 0.025(2) Uani 1 1 d . . . . .
H8CA H 0.223833 0.495939 0.700876 0.030 Uiso 1 1 calc R U . . .
H8CB H 0.159070 0.644309 0.707943 0.030 Uiso 1 1 calc R U . . .
C9C C 0.4131(13) 0.6033(9) 0.7252(3) 0.0284(16) Uani 1 1 d . . . . .
H9C H 0.425284 0.700620 0.729298 0.034 Uiso 1 1 calc R U . . .
C10C C 0.5747(13) 0.5598(9) 0.7087(3) 0.0284(16) Uani 1 1 d . . . . .
H10C H 0.550571 0.466183 0.702880 0.034 Uiso 1 1 calc R U . . .
C11C C 0.7360(16) 0.5418(10) 0.7337(3) 0.047(3) Uani 1 1 d . . . . .
H11E H 0.828900 0.491642 0.721570 0.056 Uiso 1 1 calc R U . . .
H11F H 0.781991 0.632930 0.736253 0.056 Uiso 1 1 calc R U . . .
C12C C 0.6901(14) 0.4640(10) 0.7720(3) 0.034(2) Uani 1 1 d . . . . .
H12E H 0.783458 0.479118 0.787832 0.041 Uiso 1 1 calc R U . . .
H12F H 0.683032 0.365198 0.770445 0.041 Uiso 1 1 calc R U . . .
C13C C 0.5134(13) 0.5137(9) 0.7888(3) 0.027(2) Uani 1 1 d . . . . .
C14C C 0.3605(16) 0.5157(10) 0.7624(3) 0.041(3) Uani 1 1 d . . . . .
H14C H 0.352778 0.420005 0.756714 0.049 Uiso 1 1 calc R U . . .
C15C C 0.1973(16) 0.5362(11) 0.7849(3) 0.046(3) Uani 1 1 d . . . . .
H15E H 0.096921 0.497117 0.774718 0.056 Uiso 1 1 calc R U . . .
H15F H 0.176310 0.634447 0.785835 0.056 Uiso 1 1 calc R U . . .
C16C C 0.2219(15) 0.4647(11) 0.8220(3) 0.047(3) Uani 1 1 d . . . . .
H16E H 0.148657 0.381889 0.826800 0.057 Uiso 1 1 calc R U . . .
H16F H 0.189646 0.525555 0.840266 0.057 Uiso 1 1 calc R U . . .
C17C C 0.4248(15) 0.4248(11) 0.8229(3) 0.041(3) Uani 1 1 d . . . . .
H17C H 0.431003 0.328951 0.817067 0.050 Uiso 1 1 calc R U . . .
C18C C 0.4905(15) 0.4177(11) 0.8619(2) 0.043(3) Uani 1 1 d D . . . .
H18C H 0.473119 0.510773 0.869289 0.052 Uiso 1 1 calc R U . . .
C19C C 0.382(2) 0.3162(13) 0.8914(3) 0.077(5) Uani 1 1 d D . . . .
H19E H 0.264266 0.310051 0.882948 0.092 Uiso 1 1 calc R U . . .
H19F H 0.434842 0.225125 0.890927 0.092 Uiso 1 1 calc R U . . .
C20C C 0.3607(18) 0.3393(14) 0.9286(3) 0.105(6) Uani 1 1 d D . . . .
H20E H 0.274244 0.412424 0.930680 0.126 Uiso 1 1 calc R U . . .
H20F H 0.472140 0.373082 0.935562 0.126 Uiso 1 1 calc R U . . .
C21C C 0.3043(13) 0.2179(13) 0.9550(3) 0.086(5) Uani 1 1 d D U . . .
H21C H 0.364109 0.133037 0.948978 0.103 Uiso 1 1 calc R U . . .
C22C C 0.1145(14) 0.2109(13) 0.9507(3) 0.083(5) Uani 1 1 d D U . . .
H22C H 0.103813 0.189511 0.925679 0.100 Uiso 1 1 calc R U . . .
C23C C 0.0355(15) 0.3474(13) 0.9519(4) 0.105(6) Uani 1 1 d D . . . .
H23G H -0.089078 0.341711 0.949025 0.126 Uiso 1 1 calc R U . . .
H23H H 0.054080 0.378984 0.974958 0.126 Uiso 1 1 calc DR U . . .
H23I H 0.089373 0.411582 0.932504 0.126 Uiso 1 1 calc R U . . .
C24C C 0.0117(17) 0.1008(13) 0.9746(4) 0.085(5) Uani 1 1 d D . . . .
H24G H -0.107541 0.099959 0.967417 0.128 Uiso 1 1 calc R U . . .
H24H H 0.011309 0.119259 0.999529 0.128 Uiso 1 1 calc R U . . .
H24I H 0.065159 0.012099 0.972305 0.128 Uiso 1 1 calc R U . . .
C25C C 0.3339(15) 0.2443(18) 0.9933(3) 0.098(6) Uani 1 1 d D U . . .
H25E H 0.299845 0.163702 1.010463 0.118 Uiso 1 1 calc R U . . .
H25F H 0.264794 0.323214 0.999694 0.118 Uiso 1 1 calc DR U . . .
C26C C 0.5277(17) 0.274(2) 0.9939(5) 0.119(7) Uani 1 1 d D U . . .
H26H H 0.547847 0.320147 1.014762 0.178 Uiso 1 1 calc R U . . .
H26I H 0.567483 0.331658 0.972015 0.178 Uiso 1 1 calc R U . . .
H26J H 0.591841 0.187776 0.995471 0.178 Uiso 1 1 calc R U . . .
C27C C 0.6930(14) 0.3917(12) 0.8607(3) 0.044(3) Uani 1 1 d . . . . .
H27H H 0.751840 0.460080 0.843117 0.065 Uiso 1 1 calc R U . . .
H27I H 0.717361 0.300715 0.853987 0.065 Uiso 1 1 calc R U . . .
H27J H 0.734992 0.398108 0.884406 0.065 Uiso 1 1 calc R U . . .
C28C C 0.5506(13) 0.6587(9) 0.8010(3) 0.0299(16) Uani 1 1 d . . . . .
H28G H 0.583835 0.723543 0.779880 0.045 Uiso 1 1 calc R U . . .
H28H H 0.644890 0.650741 0.817156 0.045 Uiso 1 1 calc R U . . .
H28I H 0.445909 0.691002 0.813367 0.045 Uiso 1 1 calc R U . . .
C29C C 0.7036(13) 0.7890(9) 0.6765(3) 0.0299(16) Uani 1 1 d . . . . .
H29G H 0.827383 0.779562 0.680209 0.045 Uiso 1 1 calc R U . . .
H29H H 0.642522 0.817618 0.697884 0.045 Uiso 1 1 calc R U . . .
H29I H 0.687587 0.857478 0.655903 0.045 Uiso 1 1 calc R U . . .
O1D O 0.3695(10) 0.4192(7) 0.50967(19) 0.0424(19) Uani 1 1 d . . . . .
H1DO H 0.434542 0.487454 0.505656 0.051 Uiso 1 1 calc R U . . .
C1D C 0.3352(14) 0.3858(9) 0.5474(3) 0.0360(18) Uani 1 1 d . . . . .
H1D H 0.357853 0.467771 0.559529 0.043 Uiso 1 1 calc R U . . .
C2D C 0.1500(14) 0.3390(10) 0.5572(3) 0.0360(18) Uani 1 1 d . . . . .
H2DA H 0.129045 0.253420 0.547077 0.043 Uiso 1 1 calc R U . . .
H2DB H 0.069102 0.408719 0.547016 0.043 Uiso 1 1 calc R U . . .
C3D C 0.1170(14) 0.3154(10) 0.5988(3) 0.032(2) Uani 1 1 d . . . . .
H3DA H 0.146843 0.400172 0.608505 0.038 Uiso 1 1 calc R U . . .
H3DB H -0.008412 0.298649 0.604619 0.038 Uiso 1 1 calc R U . . .
C4D C 0.2125(14) 0.2030(10) 0.6174(3) 0.037(3) Uani 1 1 d . . . . .
C5D C 0.4078(13) 0.2210(8) 0.6046(3) 0.026(2) Uani 1 1 d D . . . .
C6D C 0.4537(15) 0.2603(10) 0.5640(3) 0.038(3) Uani 1 1 d . . . . .
H6DA H 0.436158 0.180306 0.551269 0.045 Uiso 1 1 calc R U . . .
H6DB H 0.577471 0.286605 0.560197 0.045 Uiso 1 1 calc R U . . .
C7D C 0.5535(15) 0.2021(11) 0.6265(3) 0.051(3) Uani 1 1 d D . . . .
H7D H 0.669463 0.211760 0.616597 0.061 Uiso 1 1 calc R U . . .
C8D C 0.5119(14) 0.1662(10) 0.6660(3) 0.034(3) Uani 1 1 d . . . . .
H8DA H 0.596759 0.097449 0.675080 0.040 Uiso 1 1 calc R U . . .
H8DB H 0.530043 0.248609 0.677787 0.040 Uiso 1 1 calc R U . . .
C9D C 0.3369(14) 0.1132(9) 0.6777(3) 0.033(3) Uani 1 1 d . . . . .
H9D H 0.329141 0.016696 0.672625 0.040 Uiso 1 1 calc R U . . .
C10D C 0.1824(15) 0.2009(10) 0.6586(3) 0.041(3) Uani 1 1 d . . . . .
H10D H 0.204802 0.296752 0.662874 0.049 Uiso 1 1 calc R U . . .
C11D C 0.0094(15) 0.1699(12) 0.6755(3) 0.040(3) Uani 1 1 d . . . . .
H11G H -0.025996 0.080137 0.669324 0.048 Uiso 1 1 calc R U . . .
H11H H -0.071611 0.238154 0.664655 0.048 Uiso 1 1 calc R U . . .
C12D C -0.0157(14) 0.1662(10) 0.7175(3) 0.031(2) Uani 1 1 d . . . . .
H12G H -0.005639 0.259813 0.723824 0.037 Uiso 1 1 calc R U . . .
H12H H -0.133528 0.132139 0.725729 0.037 Uiso 1 1 calc R U . . .
C13D C 0.1184(15) 0.0750(11) 0.7369(3) 0.037(3) Uani 1 1 d . . . . .
C14D C 0.3030(12) 0.1182(9) 0.7198(2) 0.021(2) Uani 1 1 d . . . . .
H14D H 0.315069 0.216272 0.723190 0.025 Uiso 1 1 calc R U . . .
C15D C 0.4326(16) 0.0411(10) 0.7448(3) 0.039(3) Uani 1 1 d . . . . .
H15G H 0.541813 0.093049 0.744500 0.047 Uiso 1 1 calc R U . . .
H15H H 0.459194 -0.050215 0.737755 0.047 Uiso 1 1 calc R U . . .
C16D C 0.3245(17) 0.0305(11) 0.7845(3) 0.050(3) Uani 1 1 d . . . . .
H16G H 0.314405 -0.065701 0.795219 0.060 Uiso 1 1 calc R U . . .
H16H H 0.386119 0.081754 0.800758 0.060 Uiso 1 1 calc R U . . .
C17D C 0.1512(13) 0.0887(9) 0.7792(2) 0.025(2) Uani 1 1 d . . . . .
H17D H 0.155131 0.187521 0.782227 0.029 Uiso 1 1 calc R U . . .
C18D C 0.0082(15) 0.0178(10) 0.8066(3) 0.037(3) Uani 1 1 d . . . . .
H18D H 0.011549 -0.081924 0.804477 0.044 Uiso 1 1 calc R U . . .
C19D C 0.0657(19) 0.0379(12) 0.8455(3) 0.064(4) Uani 1 1 d D . . . .
H19G H 0.172676 -0.015585 0.849362 0.076 Uiso 1 1 calc R U . . .
H19H H 0.097622 0.134860 0.844988 0.076 Uiso 1 1 calc R U . . .
C20D C -0.0591(16) 0.0009(9) 0.8787(3) 0.046(3) Uani 1 1 d D . . . .
H20G H -0.001349 0.020712 0.900152 0.056 Uiso 1 1 calc R U . . .
H20H H -0.162365 0.059942 0.876615 0.056 Uiso 1 1 calc R U . . .
C21D C -0.1181(12) -0.1466(9) 0.8843(3) 0.055(3) Uani 1 1 d D . . . .
H21D H -0.179566 -0.157835 0.862394 0.065 Uiso 1 1 calc R U . . .
C22D C -0.2568(13) -0.1792(10) 0.9151(3) 0.058(4) Uani 1 1 d D . . . .
H22D H -0.200324 -0.161398 0.937158 0.069 Uiso 1 1 calc R U . . .
C23D C -0.4135(16) -0.0843(14) 0.9130(5) 0.111(7) Uani 1 1 d D . . . .
H23J H -0.373531 0.010399 0.908339 0.166 Uiso 1 1 calc R U . . .
H23K H -0.483939 -0.097580 0.935745 0.166 Uiso 1 1 calc R U . . .
H23L H -0.483240 -0.104851 0.893611 0.166 Uiso 1 1 calc R U . . .
C24D C -0.3068(18) -0.3280(10) 0.9212(4) 0.076(4) Uani 1 1 d D . . . .
H24J H -0.395458 -0.343060 0.941127 0.091 Uiso 1 1 calc R U . . .
H24K H -0.352738 -0.354484 0.899519 0.091 Uiso 1 1 calc R U . . .
H24L H -0.204542 -0.382937 0.927046 0.091 Uiso 1 1 calc R U . . .
C25D C 0.0296(16) -0.2496(15) 0.8839(4) 0.105(4) Uani 1 1 d D . . . .
H25G H -0.018042 -0.342287 0.883926 0.126 Uiso 1 1 calc R U . . .
H25H H 0.106724 -0.227925 0.861912 0.126 Uiso 1 1 calc R U . . .
C26D C 0.131(2) -0.2442(16) 0.9167(4) 0.105(4) Uani 1 1 d D . . . .
H26K H 0.227384 -0.179374 0.910851 0.157 Uiso 1 1 calc R U . . .
H26L H 0.177507 -0.334732 0.924274 0.157 Uiso 1 1 calc R U . . .
H26M H 0.055088 -0.215171 0.936102 0.157 Uiso 1 1 calc R U . . .
C27D C -0.1721(17) 0.0660(13) 0.8007(4) 0.068(4) Uani 1 1 d . . . . .
H27K H -0.181399 0.162095 0.804280 0.102 Uiso 1 1 calc R U . . .
H27L H -0.253896 0.012126 0.817649 0.102 Uiso 1 1 calc R U . . .
H27M H -0.199114 0.055231 0.776167 0.102 Uiso 1 1 calc R U . . .
C28D C 0.0763(13) -0.0811(10) 0.7344(3) 0.033(2) Uani 1 1 d . . . . .
H28J H 0.072150 -0.095367 0.709260 0.050 Uiso 1 1 calc R U . . .
H28K H -0.035872 -0.105320 0.747182 0.050 Uiso 1 1 calc R U . . .
H28L H 0.166912 -0.138393 0.745309 0.050 Uiso 1 1 calc R U . . .
C29D C 0.1529(15) 0.0563(10) 0.6066(3) 0.041(3) Uani 1 1 d . . . . .
H29J H 0.177131 0.054522 0.580845 0.062 Uiso 1 1 calc R U . . .
H29K H 0.028545 0.042965 0.612702 0.062 Uiso 1 1 calc R U . . .
H29L H 0.217327 -0.016632 0.619798 0.062 Uiso 1 1 calc R U . . .
O1 O 0.437(2) 0.9724(16) 0.4684(5) 0.154(6) Uani 1 1 d . . . . .
O2 O 0.1835(14) 1.0188(11) 0.4950(3) 0.089(3) Uani 1 1 d . . . . .
H2O H 0.183069 1.079224 0.477471 0.106 Uiso 1 1 calc R U . . .
C1 C 0.317(2) 0.9268(14) 0.4893(5) 0.070(4) Uani 1 1 d . . . . .
C4 C 0.3077(17) 0.7918(12) 0.5111(3) 0.055(3) Uani 1 1 d . . . . .
H4A H 0.410184 0.781866 0.525578 0.066 Uiso 1 1 calc R U . . .
H4B H 0.315335 0.720763 0.494767 0.066 Uiso 1 1 calc R U . . .
C5 C 0.137(2) 0.7638(14) 0.5376(4) 0.071(4) Uani 1 1 d . . . . .
H5A H 0.034901 0.762818 0.523564 0.107 Uiso 1 1 calc R U . . .
H5B H 0.123917 0.835937 0.553235 0.107 Uiso 1 1 calc R U . . .
H5C H 0.146802 0.675719 0.552291 0.107 Uiso 1 1 calc R U . . .
N1W N 0.770(2) -0.0180(14) 0.5465(5) 0.116(6) Uani 1 1 d . . . . .
C1W C 0.746(3) 0.0610(18) 0.5196(6) 0.103(7) Uani 1 1 d . . . . .
C2W C 0.761(2) 0.1761(13) 0.4888(4) 0.070(4) Uani 1 1 d . . . . .
H2WA H 0.848431 0.152539 0.470551 0.105 Uiso 1 1 calc R U . . .
H2WB H 0.796124 0.259928 0.497806 0.105 Uiso 1 1 calc R U . . .
H2WC H 0.649176 0.189976 0.478298 0.105 Uiso 1 1 calc R U . . .

loop_
_atom_site_aniso_label
_atom_site_aniso_U_11
_atom_site_aniso_U_22
_atom_site_aniso_U_33
_atom_site_aniso_U_23
_atom_site_aniso_U_13
_atom_site_aniso_U_12
O1A 0.037(4) 0.024(3) 0.026(3) -0.001(3) 0.008(3) -0.003(3)
C1A 0.023(5) 0.020(4) 0.024(5) -0.010(3) 0.010(4) -0.002(3)
C2A 0.045(7) 0.031(5) 0.041(6) 0.005(4) -0.006(5) -0.002(4)
C3A 0.036(7) 0.041(6) 0.041(6) -0.005(5) 0.007(5) -0.015(5)
C4A 0.018(5) 0.010(4) 0.032(5) -0.010(4) -0.008(4) 0.008(4)
C5A 0.037(7) 0.022(5) 0.038(6) -0.005(4) 0.006(5) -0.002(5)
C6A 0.015(5) 0.044(6) 0.028(5) 0.006(4) 0.004(4) -0.006(5)
C7A 0.037(7) 0.039(6) 0.027(5) 0.005(4) -0.010(5) 0.011(5)
C8A 0.046(7) 0.023(5) 0.054(7) -0.007(5) -0.008(6) 0.000(5)
C9A 0.033(6) 0.015(4) 0.040(6) -0.002(4) -0.009(5) 0.002(4)
C10A 0.040(7) 0.013(4) 0.033(5) -0.005(4) -0.009(5) -0.005(4)
C11A 0.054(8) 0.022(5) 0.046(7) -0.003(5) -0.009(6) -0.011(5)
C12A 0.020(5) 0.031(5) 0.029(5) -0.008(4) -0.005(4) -0.003(4)
C13A 0.025(5) 0.008(4) 0.018(4) 0.000(3) -0.005(4) 0.002(4)
C14A 0.019(5) 0.021(4) 0.030(5) -0.001(4) -0.001(4) -0.009(4)
C15A 0.041(7) 0.034(5) 0.038(6) -0.009(5) -0.009(5) 0.004(5)
C16A 0.037(7) 0.035(5) 0.026(5) 0.002(4) -0.001(5) 0.002(5)
C17A 0.023(6) 0.012(4) 0.047(6) -0.010(4) 0.003(5) 0.002(4)
C18A 0.063(8) 0.033(5) 0.022(5) -0.001(4) -0.012(5) 0.007(6)
C19A 0.067(10) 0.049(7) 0.050(8) -0.003(6) 0.003(7) -0.010(7)
C20A 0.065(10) 0.050(7) 0.061(8) -0.005(6) -0.002(7) -0.003(7)
C21A 0.053(9) 0.072(9) 0.056(8) -0.002(7) -0.008(7) -0.003(7)
C22A 0.068(10) 0.059(8) 0.057(8) -0.005(7) 0.004(7) -0.009(7)
C23A 0.067(10) 0.060(8) 0.062(9) -0.002(7) 0.001(8) 0.000(7)
C24A 0.069(10) 0.070(9) 0.068(9) -0.011(7) 0.002(8) -0.004(8)
C25A 0.087(12) 0.056(8) 0.064(9) 0.015(7) 0.004(9) -0.013(8)
C26A 0.069(11) 0.082(11) 0.077(11) 0.007(9) 0.000(9) -0.005(9)
C27A 0.071(10) 0.041(7) 0.061(8) -0.001(6) -0.019(8) 0.001(7)
C28A 0.068(9) 0.046(7) 0.043(7) 0.001(5) -0.016(7) 0.006(6)
C29A 0.073(9) 0.028(5) 0.042(6) -0.013(5) -0.007(6) 0.006(6)
O1B 0.052(5) 0.027(3) 0.032(4) 0.003(3) 0.006(4) -0.009(3)
C1B 0.033(6) 0.022(5) 0.034(6) 0.003(4) -0.009(5) -0.009(4)
C2B 0.025(6) 0.024(5) 0.054(7) -0.011(5) -0.004(5) 0.010(4)
C3B 0.035(7) 0.049(7) 0.057(8) 0.001(6) -0.003(6) -0.002(6)
C4B 0.039(7) 0.035(6) 0.050(7) -0.019(5) 0.003(6) 0.001(5)
C5B 0.029(6) 0.029(5) 0.043(6) 0.004(5) -0.001(5) 0.007(5)
C6B 0.042(7) 0.052(7) 0.031(6) -0.002(5) -0.002(5) -0.018(6)
C7B 0.058(9) 0.038(6) 0.045(7) 0.008(5) -0.019(7) 0.005(6)
C8B 0.025(6) 0.019(4) 0.038(6) -0.002(4) -0.008(5) 0.011(4)
C9B 0.025(4) 0.011(3) 0.035(4) -0.011(3) 0.000(3) 0.000(3)
C10B 0.031(6) 0.016(4) 0.018(4) -0.007(3) 0.000(4) -0.007(4)
C11B 0.051(7) 0.034(5) 0.026(5) -0.010(4) -0.002(5) 0.009(5)
C12B 0.014(6) 0.040(6) 0.056(7) -0.007(5) 0.004(5) 0.004(5)
C13B 0.021(6) 0.030(5) 0.027(5) -0.010(4) -0.005(4) -0.002(4)
C14B 0.025(4) 0.011(3) 0.035(4) -0.011(3) 0.000(3) 0.000(3)
C15B 0.038(7) 0.040(6) 0.032(6) -0.001(5) -0.006(5) -0.011(5)
C16B 0.016(5) 0.028(5) 0.048(6) 0.006(5) -0.009(5) 0.000(4)
C17B 0.027(6) 0.048(6) 0.028(5) 0.004(5) 0.003(5) 0.007(5)
C18B 0.034(7) 0.057(7) 0.046(7) -0.021(6) 0.003(6) -0.002(6)
C19B 0.090(13) 0.108(13) 0.064(10) 0.006(9) 0.008(10) 0.008(11)
C20B 0.131(18) 0.109(15) 0.086(13) -0.010(11) 0.006(13) -0.018(13)
C21B 0.142(13) 0.090(12) 0.082(12) 0.011(10) -0.009(9) -0.013(12)
C22B 0.132(19) 0.121(17) 0.103(15) 0.008(14) -0.003(10) 0.004(15)
C23B 0.19(3) 0.16(2) 0.100(16) -0.028(16) -0.017(16) 0.06(2)
C24B 0.107(18) 0.20(3) 0.14(2) -0.015(18) -0.015(16) -0.029(18)
C25B 0.148(16) 0.136(19) 0.114(18) 0.000(15) -0.022(15) -0.004(16)
C26B 0.14(2) 0.116(17) 0.125(18) 0.003(14) -0.027(16) -0.016(14)
C27B 0.055(8) 0.038(6) 0.061(8) -0.015(6) -0.004(7) -0.011(6)
C28B 0.065(8) 0.018(4) 0.025(5) -0.007(4) 0.006(5) -0.002(5)
C29B 0.068(9) 0.013(4) 0.055(7) 0.004(4) -0.008(7) 0.009(5)
O1C 0.049(5) 0.030(4) 0.050(5) -0.003(3) -0.008(4) -0.009(4)
C1C 0.026(6) 0.041(6) 0.017(5) 0.011(4) -0.004(4) -0.005(5)
C6C 0.037(7) 0.036(6) 0.056(7) -0.017(5) -0.009(6) 0.009(5)
C5C 0.018(6) 0.038(6) 0.039(6) 0.001(5) -0.002(5) 0.011(5)
C4C 0.038(7) 0.019(5) 0.049(7) -0.004(4) -0.001(6) 0.008(5)
C3C 0.043(7) 0.024(5) 0.063(8) -0.016(5) -0.007(6) 0.011(5)
C2C 0.019(6) 0.043(6) 0.034(6) 0.002(5) -0.007(5) 0.007(5)
C7C 0.051(8) 0.024(5) 0.037(6) 0.001(4) -0.026(6) 0.017(5)
C8C 0.027(6) 0.015(4) 0.031(5) 0.008(4) -0.003(5) 0.008(4)
C9C 0.032(4) 0.017(3) 0.035(4) 0.001(3) -0.007(3) 0.006(3)
C10C 0.032(4) 0.017(3) 0.035(4) 0.001(3) -0.007(3) 0.006(3)
C11C 0.058(8) 0.024(5) 0.063(8) -0.019(5) -0.008(7) -0.001(5)
C12C 0.037(7) 0.025(5) 0.041(6) -0.004(4) -0.007(5) 0.010(5)
C13C 0.025(6) 0.019(4) 0.039(6) -0.003(4) -0.003(5) 0.000(4)
C14C 0.068(9) 0.017(5) 0.037(6) -0.006(4) 0.007(6) -0.013(5)
C15C 0.062(9) 0.039(6) 0.040(7) -0.017(5) 0.004(6) -0.016(6)
C16C 0.046(8) 0.046(6) 0.047(7) -0.006(5) 0.017(6) -0.017(6)
C17C 0.050(8) 0.031(5) 0.041(6) -0.002(5) 0.002(6) 0.002(5)
C18C 0.058(8) 0.033(6) 0.038(6) -0.004(5) -0.006(6) -0.002(5)
C19C 0.091(12) 0.062(9) 0.073(10) -0.005(8) 0.016(9) -0.003(8)
C20C 0.157(19) 0.101(14) 0.055(10) -0.002(9) -0.004(11) -0.013(13)
C21C 0.102(9) 0.106(13) 0.046(9) 0.003(8) 0.002(9) 0.010(11)
C22C 0.105(10) 0.076(10) 0.065(10) -0.002(8) 0.002(10) -0.016(10)
C23C 0.104(15) 0.121(16) 0.087(13) 0.002(11) -0.004(11) -0.011(12)
C24C 0.085(12) 0.090(12) 0.079(11) -0.012(9) 0.010(10) -0.003(10)
C25C 0.080(9) 0.132(16) 0.079(12) -0.002(11) 0.007(10) 0.000(11)
C26C 0.084(10) 0.146(18) 0.124(17) -0.013(14) 0.006(13) -0.011(13)
C27C 0.037(7) 0.050(7) 0.046(7) -0.016(5) 0.001(6) 0.007(6)
C28C 0.027(4) 0.027(3) 0.036(4) -0.004(3) -0.003(3) -0.002(3)
C29C 0.027(4) 0.027(3) 0.036(4) -0.004(3) -0.003(3) -0.002(3)
O1D 0.056(5) 0.032(4) 0.039(4) -0.003(3) -0.002(4) -0.018(4)
C1D 0.036(5) 0.020(3) 0.051(5) 0.001(3) -0.003(4) -0.012(3)
C2D 0.036(5) 0.020(3) 0.051(5) 0.001(3) -0.003(4) -0.012(3)
C3D 0.029(6) 0.035(5) 0.028(5) 0.009(4) -0.001(5) 0.005(5)
C4D 0.035(7) 0.023(5) 0.051(7) 0.001(5) 0.002(5) -0.017(5)
C5D 0.031(6) 0.011(4) 0.035(5) 0.005(4) -0.003(5) -0.004(4)
C6D 0.045(7) 0.030(5) 0.039(6) 0.003(5) -0.019(6) 0.005(5)
C7D 0.048(8) 0.043(6) 0.059(8) -0.005(6) 0.006(7) -0.009(6)
C8D 0.033(6) 0.022(5) 0.044(6) -0.003(4) 0.008(5) -0.007(5)
C9D 0.043(7) 0.018(4) 0.036(6) 0.011(4) -0.010(5) -0.004(5)
C10D 0.041(7) 0.026(5) 0.053(7) 0.001(5) 0.002(6) -0.008(5)
C11D 0.041(7) 0.048(6) 0.032(6) -0.003(5) -0.013(5) -0.005(6)
C12D 0.031(6) 0.034(5) 0.028(5) 0.000(4) -0.002(5) 0.001(5)
C13D 0.049(8) 0.040(6) 0.021(5) 0.004(4) -0.003(5) -0.002(5)
C14D 0.023(6) 0.024(4) 0.016(4) 0.001(4) -0.005(4) -0.002(4)
C15D 0.064(8) 0.021(5) 0.032(6) -0.004(4) 0.004(6) -0.015(5)
C16D 0.071(10) 0.033(6) 0.042(7) -0.001(5) 0.005(7) -0.007(6)
C17D 0.031(6) 0.014(4) 0.030(5) -0.007(4) -0.006(5) 0.007(4)
C18D 0.048(8) 0.027(5) 0.032(6) 0.006(4) 0.004(5) 0.007(5)
C19D 0.092(11) 0.047(7) 0.049(8) 0.004(6) -0.001(8) -0.025(7)
C20D 0.071(9) 0.029(5) 0.039(6) 0.001(5) -0.015(6) 0.004(6)
C21D 0.047(8) 0.059(8) 0.055(8) -0.007(6) 0.010(7) 0.012(7)
C22D 0.052(9) 0.051(7) 0.070(9) -0.001(6) -0.010(7) -0.006(7)
C23D 0.041(10) 0.142(17) 0.145(18) -0.004(14) 0.015(11) -0.017(11)
C24D 0.089(12) 0.050(8) 0.086(11) -0.006(7) 0.003(9) -0.008(8)
C25D 0.138(13) 0.072(8) 0.112(11) -0.029(7) -0.026(9) -0.012(8)
C26D 0.138(13) 0.072(8) 0.112(11) -0.029(7) -0.026(9) -0.012(8)
C27D 0.048(9) 0.047(7) 0.103(12) 0.019(7) -0.013(8) 0.018(7)
C28D 0.021(6) 0.034(5) 0.044(6) -0.005(5) 0.004(5) -0.002(4)
C29D 0.037(7) 0.031(6) 0.054(7) 0.005(5) -0.011(6) 0.001(5)
O1 0.142(14) 0.124(12) 0.184(17) -0.007(11) 0.056(13) 0.026(11)
O2 0.077(8) 0.084(7) 0.094(8) 0.020(6) 0.013(6) -0.003(6)
C1 0.070(11) 0.048(8) 0.093(12) -0.016(8) 0.013(9) 0.018(8)
C4 0.061(9) 0.042(7) 0.062(8) -0.005(6) -0.007(7) 0.000(6)
C5 0.091(12) 0.055(8) 0.067(9) -0.011(7) 0.007(9) 0.008(8)
N1W 0.107(13) 0.062(9) 0.166(17) 0.014(10) 0.037(12) -0.002(8)
C1W 0.121(17) 0.063(11) 0.114(15) 0.007(10) 0.040(13) -0.002(11)
C2W 0.092(12) 0.049(7) 0.066(9) 0.009(7) -0.001(8) -0.005(8)

loop_
_atom_type_symbol
_atom_type_description
_atom_type_scat_dispersion_real
_atom_type_scat_dispersion_imag
_atom_type_scat_source
C C 0.0033 0.0016 'International Tables Vol C Tables 4.2.6.8 and 6.1.1.4'
H H 0.0000 0.0000 'International Tables Vol C Tables 4.2.6.8 and 6.1.1.4'
N N 0.0061 0.0033 'International Tables Vol C Tables 4.2.6.8 and 6.1.1.4'
O O 0.0106 0.0060 'International Tables Vol C Tables 4.2.6.8 and 6.1.1.4'

loop_
_geom_angle_atom_site_label_1
_geom_angle_atom_site_label_2
_geom_angle_atom_site_label_3
_geom_angle
_geom_angle_site_symmetry_1
_geom_angle_site_symmetry_3
_geom_angle_publ_flag
C1A O1A H1AO 109.5 . . ?
C2A C1A O1A 121.8(8) . . ?
C2A C1A C6A 107.3(8) . . ?
O1A C1A C6A 110.0(7) . . ?
C2A C1A H1A 105.5 . . ?
O1A C1A H1A 105.5 . . ?
C6A C1A H1A 105.5 . . ?
C1A C2A C3A 119.3(10) . . ?
C1A C2A H2A 107.5 . . ?
C3A C2A H2A 107.5 . . ?
C1A C2A H2B 107.5 . . ?
C3A C2A H2B 107.5 . . ?
H2A C2A H2B 107.0 . . ?
C2A C3A C4A 112.2(9) . . ?
C2A C3A H3AA 109.2 . . ?
C4A C3A H3AA 109.2 . . ?
C2A C3A H3AB 109.2 . . ?
C4A C3A H3AB 109.2 . . ?
H3AA C3A H3AB 107.9 . . ?
C5A C4A C3A 111.7(8) . . ?
C5A C4A C29A 109.8(8) . . ?
C3A C4A C29A 108.5(8) . . ?
C5A C4A C10A 108.6(8) . . ?
C3A C4A C10A 106.8(7) . . ?
C29A C4A C10A 111.4(7) . . ?
C7A C5A C4A 125.9(9) . . ?
C7A C5A C6A 115.5(9) . . ?
C4A C5A C6A 118.1(9) . . ?
C5A C6A C1A 109.9(8) . . ?
C5A C6A H6AA 109.7 . . ?
C1A C6A H6AA 109.7 . . ?
C5A C6A H6AB 109.7 . . ?
C1A C6A H6AB 109.7 . . ?
H6AA C6A H6AB 108.2 . . ?
C5A C7A C8A 122.5(10) . . ?
C5A C7A H7A 118.8 . . ?
C8A C7A H7A 118.8 . . ?
C9A C8A C7A 116.0(10) . . ?
C9A C8A H8AA 108.3 . . ?
C7A C8A H8AA 108.3 . . ?
C9A C8A H8AB 108.3 . . ?
C7A C8A H8AB 108.3 . . ?
H8AA C8A H8AB 107.4 . . ?
C8A C9A C14A 116.5(9) . . ?
C8A C9A C10A 111.9(8) . . ?
C14A C9A C10A 105.4(7) . . ?
C8A C9A H9A 107.6 . . ?
C14A C9A H9A 107.6 . . ?
C10A C9A H9A 107.6 . . ?
C11A C10A C4A 115.2(9) . . ?
C11A C10A C9A 111.7(8) . . ?
C4A C10A C9A 110.4(7) . . ?
C11A C10A H10A 106.3 . . ?
C4A C10A H10A 106.3 . . ?
C9A C10A H10A 106.3 . . ?
C10A C11A C12A 115.4(10) . . ?
C10A C11A H11A 108.4 . . ?
C12A C11A H11A 108.4 . . ?
C10A C11A H11B 108.4 . . ?
C12A C11A H11B 108.4 . . ?
H11A C11A H11B 107.5 . . ?
C13A C12A C11A 108.5(8) . . ?
C13A C12A H12A 110.0 . . ?
C11A C12A H12A 110.0 . . ?
C13A C12A H12B 110.0 . . ?
C11A C12A H12B 110.0 . . ?
H12A C12A H12B 108.4 . . ?
C12A C13A C14A 110.5(7) . . ?
C12A C13A C28A 109.3(8) . . ?
C14A C13A C28A 112.8(8) . . ?
C12A C13A C17A 115.4(7) . . ?
C14A C13A C17A 97.8(7) . . ?
C28A C13A C17A 110.8(7) . . ?
C13A C14A C9A 116.8(8) . . ?
C13A C14A C15A 108.1(7) . . ?
C9A C14A C15A 116.3(8) . . ?
C13A C14A H14A 104.7 . . ?
C9A C14A H14A 104.7 . . ?
C15A C14A H14A 104.7 . . ?
C16A C15A C14A 100.9(8) . . ?
C16A C15A H15A 111.6 . . ?
C14A C15A H15A 111.6 . . ?
C16A C15A H15B 111.6 . . ?
C14A C15A H15B 111.6 . . ?
H15A C15A H15B 109.4 . . ?
C15A C16A C17A 107.9(8) . . ?
C15A C16A H16A 110.1 . . ?
C17A C16A H16A 110.1 . . ?
C15A C16A H16B 110.1 . . ?
C17A C16A H16B 110.1 . . ?
H16A C16A H16B 108.4 . . ?
C16A C17A C13A 104.3(7) . . ?
C16A C17A C18A 108.3(8) . . ?
C13A C17A C18A 118.9(7) . . ?
C16A C17A H17A 108.3 . . ?
C13A C17A H17A 108.3 . . ?
C18A C17A H17A 108.3 . . ?
C27A C18A C17A 111.3(9) . . ?
C27A C18A C19A 108.4(10) . . ?
C17A C18A C19A 110.1(9) . . ?
C27A C18A H18A 109.0 . . ?
C17A C18A H18A 109.0 . . ?
C19A C18A H18A 109.0 . . ?
C20A C19A C18A 114.7(10) . . ?
C20A C19A H19A 108.6 . . ?
C18A C19A H19A 108.6 . . ?
C20A C19A H19B 108.6 . . ?
C18A C19A H19B 108.6 . . ?
H19A C19A H19B 107.6 . . ?
C19A C20A C21A 111.5(10) . . ?
C19A C20A H20A 109.3 . . ?
C21A C20A H20A 109.3 . . ?
C19A C20A H20B 109.3 . . ?
C21A C20A H20B 109.3 . . ?
H20A C20A H20B 108.0 . . ?
C25A C21A C22A 117.6(12) . . ?
C25A C21A C20A 110.6(11) . . ?
C22A C21A C20A 108.3(10) . . ?
C25A C21A H21A 106.6 . . ?
C22A C21A H21A 106.6 . . ?
C20A C21A H21A 106.6 . . ?
C24A C22A C23A 107.8(12) . . ?
C24A C22A C21A 110.1(12) . . ?
C23A C22A C21A 112.9(11) . . ?
C24A C22A H22A 108.7 . . ?
C23A C22A H22A 108.7 . . ?
C21A C22A H22A 108.7 . . ?
C22A C23A H23A 109.5 . . ?
C22A C23A H23B 109.5 . . ?
H23A C23A H23B 109.5 . . ?
C22A C23A H23C 109.5 . . ?
H23A C23A H23C 109.5 . . ?
H23B C23A H23C 109.5 . . ?
C22A C24A H24A 109.5 . . ?
C22A C24A H24B 109.5 . . ?
H24A C24A H24B 109.5 . . ?
C22A C24A H24C 109.5 . . ?
H24A C24A H24C 109.5 . . ?
H24B C24A H24C 109.5 . . ?
C26A C25A C21A 116.1(13) . . ?
C26A C25A H25A 108.3 . . ?
C21A C25A H25A 108.3 . . ?
C26A C25A H25B 108.3 . . ?
C21A C25A H25B 108.3 . . ?
H25A C25A H25B 107.4 . . ?
C25A C26A H26A 109.5 . . ?
C25A C26A H26B 109.5 . . ?
H26A C26A H26B 109.5 . . ?
C25A C26A H26C 109.5 . . ?
H26A C26A H26C 109.5 . . ?
H26B C26A H26C 109.5 . . ?
C18A C27A H27A 109.5 . . ?
C18A C27A H27B 109.5 . . ?
H27A C27A H27B 109.5 . . ?
C18A C27A H27C 109.5 . . ?
H27A C27A H27C 109.5 . . ?
H27B C27A H27C 109.5 . . ?
C13A C28A H28A 109.5 . . ?
C13A C28A H28B 109.5 . . ?
H28A C28A H28B 109.5 . . ?
C13A C28A H28C 109.5 . . ?
H28A C28A H28C 109.5 . . ?
H28B C28A H28C 109.5 . . ?
C4A C29A H29A 109.5 . . ?
C4A C29A H29B 109.5 . . ?
H29A C29A H29B 109.5 . . ?
C4A C29A H29C 109.5 . . ?
H29A C29A H29C 109.5 . . ?
H29B C29A H29C 109.5 . . ?
C1B O1B H1BO 109.5 . . ?
O1B C1B C6B 112.1(8) . . ?
O1B C1B C2B 111.5(8) . . ?
C6B C1B C2B 107.9(9) . . ?
O1B C1B H1B 108.4 . . ?
C6B C1B H1B 108.4 . . ?
C2B C1B H1B 108.4 . . ?
C3B C2B C1B 113.8(9) . . ?
C3B C2B H2BA 108.8 . . ?
C1B C2B H2BA 108.8 . . ?
C3B C2B H2BB 108.8 . . ?
C1B C2B H2BB 108.8 . . ?
H2BA C2B H2BB 107.7 . . ?
C2B C3B C4B 114.2(9) . . ?
C2B C3B H3BA 108.7 . . ?
C4B C3B H3BA 108.7 . . ?
C2B C3B H3BB 108.7 . . ?
C4B C3B H3BB 108.7 . . ?
H3BA C3B H3BB 107.6 . . ?
C5B C4B C10B 110.2(9) . . ?
C5B C4B C3B 110.0(9) . . ?
C10B C4B C3B 112.1(8) . . ?
C5B C4B C29B 107.5(9) . . ?
C10B C4B C29B 112.8(8) . . ?
C3B C4B C29B 103.9(9) . . ?
C7B C5B C4B 124.1(11) . . ?
C7B C5B C6B 118.6(10) . . ?
C4B C5B C6B 117.3(10) . . ?
C1B C6B C5B 114.0(8) . . ?
C1B C6B H6BA 108.8 . . ?
C5B C6B H6BA 108.8 . . ?
C1B C6B H6BB 108.8 . . ?
C5B C6B H6BB 108.8 . . ?
H6BA C6B H6BB 107.7 . . ?
C5B C7B C8B 126.4(12) . . ?
C5B C7B H7B 116.8 . . ?
C8B C7B H7B 116.8 . . ?
C7B C8B C9B 109.9(9) . . ?
C7B C8B H8BA 109.7 . . ?
C9B C8B H8BA 109.7 . . ?
C7B C8B H8BB 109.7 . . ?
C9B C8B H8BB 109.7 . . ?
H8BA C8B H8BB 108.2 . . ?
C10B C9B C14B 110.4(7) . . ?
C10B C9B C8B 111.3(7) . . ?
C14B C9B C8B 111.3(8) . . ?
C10B C9B H9B 107.9 . . ?
C14B C9B H9B 107.9 . . ?
C8B C9B H9B 107.9 . . ?
C9B C10B C4B 114.1(8) . . ?
C9B C10B C11B 111.1(7) . . ?
C4B C10B C11B 113.5(8) . . ?
C9B C10B H10B 105.8 . . ?
C4B C10B H10B 105.8 . . ?
C11B C10B H10B 105.8 . . ?
C12B C11B C10B 112.9(8) . . ?
C12B C11B H11C 109.0 . . ?
C10B C11B H11C 109.0 . . ?
C12B C11B H11D 109.0 . . ?
C10B C11B H11D 109.0 . . ?
H11C C11B H11D 107.8 . . ?
C13B C12B C11B 109.7(8) . . ?
C13B C12B H12C 109.7 . . ?
C11B C12B H12C 109.7 . . ?
C13B C12B H12D 109.7 . . ?
C11B C12B H12D 109.7 . . ?
H12C C12B H12D 108.2 . . ?
C14B C13B C12B 109.0(8) . . ?
C14B C13B C28B 113.0(8) . . ?
C12B C13B C28B 109.7(8) . . ?
C14B C13B C17B 100.8(8) . . ?
C12B C13B C17B 116.5(8) . . ?
C28B C13B C17B 107.7(8) . . ?
C13B C14B C9B 117.5(8) . . ?
C13B C14B C15B 104.3(8) . . ?
C9B C14B C15B 120.6(7) . . ?
C13B C14B H14B 104.2 . . ?
C9B C14B H14B 104.2 . . ?
C15B C14B H14B 104.2 . . ?
C16B C15B C14B 103.6(8) . . ?
C16B C15B H15C 111.0 . . ?
C14B C15B H15C 111.0 . . ?
C16B C15B H15D 111.0 . . ?
C14B C15B H15D 111.0 . . ?
H15C C15B H15D 109.0 . . ?
C17B C16B C15B 107.4(8) . . ?
C17B C16B H16C 110.2 . . ?
C15B C16B H16C 110.2 . . ?
C17B C16B H16D 110.2 . . ?
C15B C16B H16D 110.2 . . ?
H16C C16B H16D 108.5 . . ?
C16B C17B C18B 114.0(9) . . ?
C16B C17B C13B 106.8(8) . . ?
C18B C17B C13B 120.2(9) . . ?
C16B C17B H17B 104.8 . . ?
C18B C17B H17B 104.8 . . ?
C13B C17B H17B 104.8 . . ?
C19B C18B C17B 112.5(10) . . ?
C19B C18B C27B 108.1(11) . . ?
C17B C18B C27B 112.7(9) . . ?
C19B C18B H18B 107.8 . . ?
C17B C18B H18B 107.8 . . ?
C27B C18B H18B 107.8 . . ?
C18B C19B C20B 118.7(12) . . ?
C18B C19B H19C 107.6 . . ?
C20B C19B H19C 107.6 . . ?
C18B C19B H19D 107.6 . . ?
C20B C19B H19D 107.6 . . ?
H19C C19B H19D 107.1 . . ?
C21B C20B C19B 114.2(11) . . ?
C21B C20B H20C 108.7 . . ?
C19B C20B H20C 108.7 . . ?
C21B C20B H20D 108.7 . . ?
C19B C20B H20D 108.7 . . ?
H20C C20B H20D 107.6 . . ?
C22B C21B C20B 115.1(9) . . ?
C22B C21B C25B 113.7(9) . . ?
C20B C21B C25B 114.6(14) . . ?
C22B C21B H21B 103.9 . . ?
C20B C21B H21B 103.9 . . ?
C25B C21B H21B 103.9 . . ?
C21B C22B C24B 114.4(11) . . ?
C21B C22B C23B 108.2(9) . . ?
C24B C22B C23B 107.8(10) . . ?
C21B C22B H22B 108.8 . . ?
C24B C22B H22B 108.8 . . ?
C23B C22B H22B 108.8 . . ?
C22B C23B H23D 109.5 . . ?
C22B C23B H23E 109.5 . . ?
H23D C23B H23E 109.5 . . ?
C22B C23B H23F 109.5 . . ?
H23D C23B H23F 109.5 . . ?
H23E C23B H23F 109.5 . . ?
C22B C24B H24D 109.5 . . ?
C22B C24B H24E 109.5 . . ?
H24D C24B H24E 109.5 . . ?
C22B C24B H24F 109.5 . . ?
H24D C24B H24F 109.5 . . ?
H24E C24B H24F 109.5 . . ?
C21B C25B C26B 106.1(10) . . ?
C21B C25B H25C 110.5 . . ?
C26B C25B H25C 110.5 . . ?
C21B C25B H25D 110.5 . . ?
C26B C25B H25D 110.5 . . ?
H25C C25B H25D 108.7 . . ?
C25B C26B H26D 109.5 . . ?
C25B C26B H26E 109.5 . . ?
H26D C26B H26E 109.5 . . ?
C25B C26B H26F 109.5 . . ?
H26D C26B H26F 109.5 . . ?
H26E C26B H26F 109.5 . . ?
C18B C27B H27D 109.5 . . ?
C18B C27B H27E 109.5 . . ?
H27D C27B H27E 109.5 . . ?
C18B C27B H27F 109.5 . . ?
H27D C27B H27F 109.5 . . ?
H27E C27B H27F 109.5 . . ?
C13B C28B H28D 109.5 . . ?
C13B C28B H28E 109.5 . . ?
H28D C28B H28E 109.5 . . ?
C13B C28B H28F 109.5 . . ?
H28D C28B H28F 109.5 . . ?
H28E C28B H28F 109.5 . . ?
C4B C29B H29D 109.5 . . ?
C4B C29B H29E 109.5 . . ?
H29D C29B H29E 109.5 . . ?
C4B C29B H29F 109.5 . . ?
H29D C29B H29F 109.5 . . ?
H29E C29B H29F 109.5 . . ?
C1C O1C H1OC 109.5 . . ?
O1C C1C C2C 112.9(8) . . ?
O1C C1C C6C 109.1(8) . . ?
C2C C1C C6C 112.4(8) . . ?
O1C C1C H1C 107.4 . . ?
C2C C1C H1C 107.4 . . ?
C6C C1C H1C 107.4 . . ?
C1C C6C C5C 112.1(9) . . ?
C1C C6C H6CA 109.2 . . ?
C5C C6C H6CA 109.2 . . ?
C1C C6C H6CB 109.2 . . ?
C5C C6C H6CB 109.2 . . ?
H6CA C6C H6CB 107.9 . . ?
C7C C5C C4C 124.0(9) . . ?
C7C C5C C6C 120.2(9) . . ?
C4C C5C C6C 115.8(9) . . ?
C5C C4C C29C 111.0(8) . . ?
C5C C4C C3C 113.2(9) . . ?
C29C C4C C3C 108.2(8) . . ?
C5C C4C C10C 109.4(8) . . ?
C29C C4C C10C 107.9(8) . . ?
C3C C4C C10C 106.9(8) . . ?
C2C C3C C4C 110.0(8) . . ?
C2C C3C H3CA 109.7 . . ?
C4C C3C H3CA 109.7 . . ?
C2C C3C H3CB 109.7 . . ?
C4C C3C H3CB 109.7 . . ?
H3CA C3C H3CB 108.2 . . ?
C1C C2C C3C 111.5(8) . . ?
C1C C2C H2CA 109.3 . . ?
C3C C2C H2CA 109.3 . . ?
C1C C2C H2CB 109.3 . . ?
C3C C2C H2CB 109.3 . . ?
H2CA C2C H2CB 108.0 . . ?
C5C C7C C8C 123.5(10) . . ?
C5C C7C H7C 118.3 . . ?
C8C C7C H7C 118.3 . . ?
C7C C8C C9C 114.6(9) . . ?
C7C C8C H8CA 108.6 . . ?
C9C C8C H8CA 108.6 . . ?
C7C C8C H8CB 108.6 . . ?
C9C C8C H8CB 108.6 . . ?
H8CA C8C H8CB 107.6 . . ?
C10C C9C C14C 112.7(8) . . ?
C10C C9C C8C 110.2(8) . . ?
C14C C9C C8C 108.2(8) . . ?
C10C C9C H9C 108.5 . . ?
C14C C9C H9C 108.5 . . ?
C8C C9C H9C 108.5 . . ?
C9C C10C C11C 116.5(9) . . ?
C9C C10C C4C 113.0(8) . . ?
C11C C10C C4C 111.6(8) . . ?
C9C C10C H10C 104.8 . . ?
C11C C10C H10C 104.8 . . ?
C4C C10C H10C 104.8 . . ?
C12C C11C C10C 114.1(9) . . ?
C12C C11C H11E 108.7 . . ?
C10C C11C H11E 108.7 . . ?
C12C C11C H11F 108.7 . . ?
C10C C11C H11F 108.7 . . ?
H11E C11C H11F 107.6 . . ?
C11C C12C C13C 111.4(8) . . ?
C11C C12C H12E 109.3 . . ?
C13C C12C H12E 109.3 . . ?
C11C C12C H12F 109.3 . . ?
C13C C12C H12F 109.3 . . ?
H12E C12C H12F 108.0 . . ?
C12C C13C C17C 118.3(8) . . ?
C12C C13C C28C 106.3(8) . . ?
C17C C13C C28C 105.9(8) . . ?
C12C C13C C14C 113.1(8) . . ?
C17C C13C C14C 99.8(8) . . ?
C28C C13C C14C 113.4(8) . . ?
C15C C14C C9C 124.1(10) . . ?
C15C C14C C13C 105.7(9) . . ?
C9C C14C C13C 110.9(8) . . ?
C15C C14C H14C 104.8 . . ?
C9C C14C H14C 104.8 . . ?
C13C C14C H14C 104.8 . . ?
C14C C15C C16C 106.9(10) . . ?
C14C C15C H15E 110.3 . . ?
C16C C15C H15E 110.3 . . ?
C14C C15C H15F 110.3 . . ?
C16C C15C H15F 110.3 . . ?
H15E C15C H15F 108.6 . . ?
C15C C16C C17C 106.7(9) . . ?
C15C C16C H16E 110.4 . . ?
C17C C16C H16E 110.4 . . ?
C15C C16C H16F 110.4 . . ?
C17C C16C H16F 110.4 . . ?
H16E C16C H16F 108.6 . . ?
C18C C17C C13C 124.3(9) . . ?
C18C C17C C16C 112.1(9) . . ?
C13C C17C C16C 103.9(8) . . ?
C18C C17C H17C 105.0 . . ?
C13C C17C H17C 105.0 . . ?
C16C C17C H17C 105.0 . . ?
C17C C18C C27C 109.9(8) . . ?
C17C C18C C19C 114.3(9) . . ?
C27C C18C C19C 113.7(10) . . ?
C17C C18C H18C 106.1 . . ?
C27C C18C H18C 106.1 . . ?
C19C C18C H18C 106.1 . . ?
C20C C19C C18C 122.2(10) . . ?
C20C C19C H19E 106.8 . . ?
C18C C19C H19E 106.8 . . ?
C20C C19C H19F 106.8 . . ?
C18C C19C H19F 106.8 . . ?
H19E C19C H19F 106.6 . . ?
C19C C20C C21C 116.2(10) . . ?
C19C C20C H20E 108.2 . . ?
C21C C20C H20E 108.2 . . ?
C19C C20C H20F 108.2 . . ?
C21C C20C H20F 108.2 . . ?
H20E C20C H20F 107.4 . . ?
C22C C21C C20C 102.6(7) . . ?
C22C C21C C25C 109.4(7) . . ?
C20C C21C C25C 110.6(9) . . ?
C22C C21C H21C 111.3 . . ?
C20C C21C H21C 111.3 . . ?
C25C C21C H21C 111.3 . . ?
C23C C22C C21C 110.1(8) . . ?
C23C C22C C24C 112.0(9) . . ?
C21C C22C C24C 117.2(9) . . ?
C23C C22C H22C 105.5 . . ?
C21C C22C H22C 105.5 . . ?
C24C C22C H22C 105.5 . . ?
C22C C23C H23G 109.5 . . ?
C22C C23C H23H 109.5 . . ?
H23G C23C H23H 109.5 . . ?
C22C C23C H23I 109.5 . . ?
H23G C23C H23I 109.5 . . ?
H23H C23C H23I 109.5 . . ?
C22C C24C H24G 109.5 . . ?
C22C C24C H24H 109.5 . . ?
H24G C24C H24H 109.5 . . ?
C22C C24C H24I 109.5 . . ?
H24G C24C H24I 109.5 . . ?
H24H C24C H24I 109.5 . . ?
C21C C25C C26C 106.3(8) . . ?
C21C C25C H25E 110.5 . . ?
C26C C25C H25E 110.5 . . ?
C21C C25C H25F 110.5 . . ?
C26C C25C H25F 110.5 . . ?
H25E C25C H25F 108.7 . . ?
C25C C26C H26H 109.5 . . ?
C25C C26C H26I 109.5 . . ?
H26H C26C H26I 109.5 . . ?
C25C C26C H26J 109.5 . . ?
H26H C26C H26J 109.5 . . ?
H26I C26C H26J 109.5 . . ?
C18C C27C H27H 109.5 . . ?
C18C C27C H27I 109.5 . . ?
H27H C27C H27I 109.5 . . ?
C18C C27C H27J 109.5 . . ?
H27H C27C H27J 109.5 . . ?
H27I C27C H27J 109.5 . . ?
C13C C28C H28G 109.5 . . ?
C13C C28C H28H 109.5 . . ?
H28G C28C H28H 109.5 . . ?
C13C C28C H28I 109.5 . . ?
H28G C28C H28I 109.5 . . ?
H28H C28C H28I 109.5 . . ?
C4C C29C H29G 109.5 . . ?
C4C C29C H29H 109.5 . . ?
H29G C29C H29H 109.5 . . ?
C4C C29C H29I 109.5 . . ?
H29G C29C H29I 109.5 . . ?
H29H C29C H29I 109.5 . . ?
C1D O1D H1DO 109.5 . . ?
O1D C1D C2D 112.3(9) . . ?
O1D C1D C6D 112.6(9) . . ?
C2D C1D C6D 104.8(8) . . ?
O1D C1D H1D 109.0 . . ?
C2D C1D H1D 109.0 . . ?
C6D C1D H1D 109.0 . . ?
C1D C2D C3D 109.7(9) . . ?
C1D C2D H2DA 109.7 . . ?
C3D C2D H2DA 109.7 . . ?
C1D C2D H2DB 109.7 . . ?
C3D C2D H2DB 109.7 . . ?
H2DA C2D H2DB 108.2 . . ?
C4D C3D C2D 116.0(9) . . ?
C4D C3D H3DA 108.3 . . ?
C2D C3D H3DA 108.3 . . ?
C4D C3D H3DB 108.3 . . ?
C2D C3D H3DB 108.3 . . ?
H3DA C3D H3DB 107.4 . . ?
C3D C4D C10D 110.4(9) . . ?
C3D C4D C5D 107.9(8) . . ?
C10D C4D C5D 112.0(9) . . ?
C3D C4D C29D 111.5(9) . . ?
C10D C4D C29D 108.7(8) . . ?
C5D C4D C29D 106.3(8) . . ?
C7D C5D C6D 115.5(9) . . ?
C7D C5D C4D 126.7(9) . . ?
C6D C5D C4D 117.8(9) . . ?
C5D C6D C1D 111.7(9) . . ?
C5D C6D H6DA 109.3 . . ?
C1D C6D H6DA 109.3 . . ?
C5D C6D H6DB 109.3 . . ?
C1D C6D H6DB 109.3 . . ?
H6DA C6D H6DB 107.9 . . ?
C5D C7D C8D 116.4(10) . . ?
C5D C7D H7D 121.8 . . ?
C8D C7D H7D 121.8 . . ?
C9D C8D C7D 117.4(9) . . ?
C9D C8D H8DA 108.0 . . ?
C7D C8D H8DA 108.0 . . ?
C9D C8D H8DB 108.0 . . ?
C7D C8D H8DB 108.0 . . ?
H8DA C8D H8DB 107.2 . . ?
C8D C9D C14D 109.2(8) . . ?
C8D C9D C10D 113.8(8) . . ?
C14D C9D C10D 106.5(8) . . ?
C8D C9D H9D 109.1 . . ?
C14D C9D H9D 109.1 . . ?
C10D C9D H9D 109.1 . . ?
C11D C10D C4D 119.0(10) . . ?
C11D C10D C9D 114.3(9) . . ?
C4D C10D C9D 108.6(9) . . ?
C11D C10D H10D 104.4 . . ?
C4D C10D H10D 104.4 . . ?
C9D C10D H10D 104.4 . . ?
C10D C11D C12D 117.6(9) . . ?
C10D C11D H11G 107.9 . . ?
C12D C11D H11G 107.9 . . ?
C10D C11D H11H 107.9 . . ?
C12D C11D H11H 107.9 . . ?
H11G C11D H11H 107.2 . . ?
C13D C12D C11D 112.2(9) . . ?
C13D C12D H12G 109.2 . . ?
C11D C12D H12G 109.2 . . ?
C13D C12D H12H 109.2 . . ?
C11D C12D H12H 109.2 . . ?
H12G C12D H12H 107.9 . . ?
C12D C13D C14D 108.3(8) . . ?
C12D C13D C28D 109.8(9) . . ?
C14D C13D C28D 112.5(8) . . ?
C12D C13D C17D 120.0(9) . . ?
C14D C13D C17D 98.7(8) . . ?
C28D C13D C17D 107.3(7) . . ?
C15D C14D C13D 105.6(7) . . ?
C15D C14D C9D 117.4(8) . . ?
C13D C14D C9D 116.9(8) . . ?
C15D C14D H14D 105.3 . . ?
C13D C14D H14D 105.3 . . ?
C9D C14D H14D 105.3 . . ?
C14D C15D C16D 102.3(9) . . ?
C14D C15D H15G 111.3 . . ?
C16D C15D H15G 111.3 . . ?
C14D C15D H15H 111.3 . . ?
C16D C15D H15H 111.3 . . ?
H15G C15D H15H 109.2 . . ?
C17D C16D C15D 107.7(9) . . ?
C17D C16D H16G 110.2 . . ?
C15D C16D H16G 110.2 . . ?
C17D C16D H16H 110.2 . . ?
C15D C16D H16H 110.2 . . ?
H16G C16D H16H 108.5 . . ?
C16D C17D C18D 112.5(8) . . ?
C16D C17D C13D 104.8(8) . . ?
C18D C17D C13D 113.9(8) . . ?
C16D C17D H17D 108.5 . . ?
C18D C17D H17D 108.5 . . ?
C13D C17D H17D 108.5 . . ?
C27D C18D C17D 114.6(9) . . ?
C27D C18D C19D 112.6(11) . . ?
C17D C18D C19D 106.4(9) . . ?
C27D C18D H18D 107.6 . . ?
C17D C18D H18D 107.6 . . ?
C19D C18D H18D 107.6 . . ?
C20D C19D C18D 120.4(10) . . ?
C20D C19D H19G 107.2 . . ?
C18D C19D H19G 107.2 . . ?
C20D C19D H19H 107.2 . . ?
C18D C19D H19H 107.2 . . ?
H19G C19D H19H 106.9 . . ?
C21D C20D C19D 114.4(9) . . ?
C21D C20D H20G 108.7 . . ?
C19D C20D H20G 108.7 . . ?
C21D C20D H20H 108.7 . . ?
C19D C20D H20H 108.7 . . ?
H20G C20D H20H 107.6 . . ?
C20D C21D C25D 114.2(10) . . ?
C20D C21D C22D 114.1(8) . . ?
C25D C21D C22D 114.4(8) . . ?
C20D C21D H21D 104.2 . . ?
C25D C21D H21D 104.2 . . ?
C22D C21D H21D 104.2 . . ?
C24D C22D C21D 112.9(8) . . ?
C24D C22D C23D 113.0(9) . . ?
C21D C22D C23D 113.9(9) . . ?
C24D C22D H22D 105.3 . . ?
C21D C22D H22D 105.3 . . ?
C23D C22D H22D 105.3 . . ?
C22D C23D H23J 109.5 . . ?
C22D C23D H23K 109.5 . . ?
H23J C23D H23K 109.5 . . ?
C22D C23D H23L 109.5 . . ?
H23J C23D H23L 109.5 . . ?
H23K C23D H23L 109.5 . . ?
C22D C24D H24J 109.5 . . ?
C22D C24D H24K 109.5 . . ?
H24J C24D H24K 109.5 . . ?
C22D C24D H24L 109.5 . . ?
H24J C24D H24L 109.5 . . ?
H24K C24D H24L 109.5 . . ?
C26D C25D C21D 109.2(9) . . ?
C26D C25D H25G 109.8 . . ?
C21D C25D H25G 109.8 . . ?
C26D C25D H25H 109.8 . . ?
C21D C25D H25H 109.8 . . ?
H25G C25D H25H 108.3 . . ?
C25D C26D H26K 109.5 . . ?
C25D C26D H26L 109.5 . . ?
H26K C26D H26L 109.5 . . ?
C25D C26D H26M 109.5 . . ?
H26K C26D H26M 109.5 . . ?
H26L C26D H26M 109.5 . . ?
C18D C27D H27K 109.5 . . ?
C18D C27D H27L 109.5 . . ?
H27K C27D H27L 109.5 . . ?
C18D C27D H27M 109.5 . . ?
H27K C27D H27M 109.5 . . ?
H27L C27D H27M 109.5 . . ?
C13D C28D H28J 109.5 . . ?
C13D C28D H28K 109.5 . . ?
H28J C28D H28K 109.5 . . ?
C13D C28D H28L 109.5 . . ?
H28J C28D H28L 109.5 . . ?
H28K C28D H28L 109.5 . . ?
C4D C29D H29J 109.5 . . ?
C4D C29D H29K 109.5 . . ?
H29J C29D H29K 109.5 . . ?
C4D C29D H29L 109.5 . . ?
H29J C29D H29L 109.5 . . ?
H29K C29D H29L 109.5 . . ?
C1 O2 H2O 109.5 . . ?
O1 C1 O2 115.0(14) . . ?
O1 C1 C4 126.9(15) . . ?
O2 C1 C4 117.8(14) . . ?
C1 C4 C5 115.4(11) . . ?
C1 C4 H4A 108.4 . . ?
C5 C4 H4A 108.4 . . ?
C1 C4 H4B 108.4 . . ?
C5 C4 H4B 108.4 . . ?
H4A C4 H4B 107.5 . . ?
C4 C5 H5A 109.5 . . ?
C4 C5 H5B 109.5 . . ?
H5A C5 H5B 109.5 . . ?
C4 C5 H5C 109.5 . . ?
H5A C5 H5C 109.5 . . ?
H5B C5 H5C 109.5 . . ?
N1W C1W C2W 164(2) . . ?
C1W C2W H2WA 109.5 . . ?
C1W C2W H2WB 109.5 . . ?
H2WA C2W H2WB 109.5 . . ?
C1W C2W H2WC 109.5 . . ?
H2WA C2W H2WC 109.5 . . ?
H2WB C2W H2WC 109.5 . . ?

loop_
_geom_bond_atom_site_label_1
_geom_bond_atom_site_label_2
_geom_bond_distance
_geom_bond_site_symmetry_2
_geom_bond_publ_flag
O1A C1A 1.400(10) . ?
O1A H1AO 0.8200 . ?
C1A C2A 1.372(14) . ?
C1A C6A 1.594(12) . ?
C1A H1A 0.9800 . ?
C2A C3A 1.500(14) . ?
C2A H2A 0.9700 . ?
C2A H2B 0.9700 . ?
C3A C4A 1.503(13) . ?
C3A H3AA 0.9700 . ?
C3A H3AB 0.9700 . ?
C4A C5A 1.481(14) . ?
C4A C29A 1.583(12) . ?
C4A C10A 1.589(13) . ?
C5A C7A 1.340(14) . ?
C5A C6A 1.567(13) . ?
C6A H6AA 0.9700 . ?
C6A H6AB 0.9700 . ?
C7A C8A 1.515(14) . ?
C7A H7A 0.9300 . ?
C8A C9A 1.473(14) . ?
C8A H8AA 0.9700 . ?
C8A H8AB 0.9700 . ?
C9A C14A 1.519(13) . ?
C9A C10A 1.634(14) . ?
C9A H9A 0.9800 . ?
C10A C11A 1.442(15) . ?
C10A H10A 0.9800 . ?
C11A C12A 1.536(14) . ?
C11A H11A 0.9700 . ?
C11A H11B 0.9700 . ?
C12A C13A 1.471(12) . ?
C12A H12A 0.9700 . ?
C12A H12B 0.9700 . ?
C13A C14A 1.493(13) . ?
C13A C28A 1.537(13) . ?
C13A C17A 1.555(12) . ?
C14A C15A 1.546(14) . ?
C14A H14A 0.9800 . ?
C15A C16A 1.528(14) . ?
C15A H15A 0.9700 . ?
C15A H15B 0.9700 . ?
C16A C17A 1.538(14) . ?
C16A H16A 0.9700 . ?
C16A H16B 0.9700 . ?
C17A C18A 1.599(14) . ?
C17A H17A 0.9800 . ?
C18A C27A 1.493(17) . ?
C18A C19A 1.585(15) . ?
C18A H18A 0.9800 . ?
C19A C20A 1.510(17) . ?
C19A H19A 0.9700 . ?
C19A H19B 0.9700 . ?
C20A C21A 1.630(17) . ?
C20A H20A 0.9700 . ?
C20A H20B 0.9700 . ?
C21A C25A 1.470(19) . ?
C21A C22A 1.537(18) . ?
C21A H21A 0.9800 . ?
C22A C24A 1.437(17) . ?
C22A C23A 1.529(18) . ?
C22A H22A 0.9800 . ?
C23A H23A 0.9600 . ?
C23A H23B 0.9600 . ?
C23A H23C 0.9600 . ?
C24A H24A 0.9600 . ?
C24A H24B 0.9600 . ?
C24A H24C 0.9600 . ?
C25A C26A 1.411(19) . ?
C25A H25A 0.9700 . ?
C25A H25B 0.9700 . ?
C26A H26A 0.9600 . ?
C26A H26B 0.9600 . ?
C26A H26C 0.9600 . ?
C27A H27A 0.9600 . ?
C27A H27B 0.9600 . ?
C27A H27C 0.9600 . ?
C28A H28A 0.9600 . ?
C28A H28B 0.9600 . ?
C28A H28C 0.9600 . ?
C29A H29A 0.9600 . ?
C29A H29B 0.9600 . ?
C29A H29C 0.9600 . ?
O1B C1B 1.373(11) . ?
O1B H1BO 0.8200 . ?
C1B C6B 1.495(13) . ?
C1B C2B 1.535(14) . ?
C1B H1B 0.9800 . ?
C2B C3B 1.514(15) . ?
C2B H2BA 0.9700 . ?
C2B H2BB 0.9700 . ?
C3B C4B 1.576(15) . ?
C3B H3BA 0.9700 . ?
C3B H3BB 0.9700 . ?
C4B C5B 1.502(15) . ?
C4B C10B 1.525(14) . ?
C4B C29B 1.586(13) . ?
C5B C7B 1.312(15) . ?
C5B C6B 1.551(14) . ?
C6B H6BA 0.9700 . ?
C6B H6BB 0.9700 . ?
C7B C8B 1.471(15) . ?
C7B H7B 0.9300 . ?
C8B C9B 1.584(13) . ?
C8B H8BA 0.9700 . ?
C8B H8BB 0.9700 . ?
C9B C10B 1.488(12) . ?
C9B C14B 1.483(12) . ?
C9B H9B 0.9800 . ?
C10B C11B 1.574(14) . ?
C10B H10B 0.9800 . ?
C11B C12B 1.542(14) . ?
C11B H11C 0.9700 . ?
C11B H11D 0.9700 . ?
C12B C13B 1.501(13) . ?
C12B H12C 0.9700 . ?
C12B H12D 0.9700 . ?
C13B C14B 1.452(13) . ?
C13B C28B 1.514(12) . ?
C13B C17B 1.589(13) . ?
C14B C15B 1.598(13) . ?
C14B H14B 0.9800 . ?
C15B C16B 1.505(13) . ?
C15B H15C 0.9700 . ?
C15B H15D 0.9700 . ?
C16B C17B 1.476(14) . ?
C16B H16C 0.9700 . ?
C16B H16D 0.9700 . ?
C17B C18B 1.531(14) . ?
C17B H17B 0.9800 . ?
C18B C19B 1.489(17) . ?
C18B C27B 1.581(16) . ?
C18B H18B 0.9800 . ?
C19B C20B 1.494(11) . ?
C19B H19C 0.9700 . ?
C19B H19D 0.9700 . ?
C20B C21B 1.490(11) . ?
C20B H20C 0.9700 . ?
C20B H20D 0.9700 . ?
C21B C22B 1.484(10) . ?
C21B C25B 1.501(11) . ?
C21B H21B 0.9800 . ?
C22B C24B 1.492(12) . ?
C22B C23B 1.489(12) . ?
C22B H22B 0.9800 . ?
C23B H23D 0.9600 . ?
C23B H23E 0.9600 . ?
C23B H23F 0.9600 . ?
C24B H24D 0.9600 . ?
C24B H24E 0.9600 . ?
C24B H24F 0.9600 . ?
C25B C26B 1.504(12) . ?
C25B H25C 0.9700 . ?
C25B H25D 0.9700 . ?
C26B H26D 0.9600 . ?
C26B H26E 0.9600 . ?
C26B H26F 0.9600 . ?
C27B H27D 0.9600 . ?
C27B H27E 0.9600 . ?
C27B H27F 0.9600 . ?
C28B H28D 0.9600 . ?
C28B H28E 0.9600 . ?
C28B H28F 0.9600 . ?
C29B H29D 0.9600 . ?
C29B H29E 0.9600 . ?
C29B H29F 0.9600 . ?
O1C C1C 1.416(11) . ?
O1C H1OC 0.8200 . ?
C1C C2C 1.509(13) . ?
C1C C6C 1.509(14) . ?
C1C H1C 0.9800 . ?
C6C C5C 1.508(15) . ?
C6C H6CA 0.9700 . ?
C6C H6CB 0.9700 . ?
C5C C7C 1.393(15) . ?
C5C C4C 1.450(15) . ?
C4C C29C 1.520(13) . ?
C4C C3C 1.615(14) . ?
C4C C10C 1.640(14) . ?
C3C C2C 1.533(15) . ?
C3C H3CA 0.9700 . ?
C3C H3CB 0.9700 . ?
C2C H2CA 0.9700 . ?
C2C H2CB 0.9700 . ?
C7C C8C 1.403(13) . ?
C7C H7C 0.9300 . ?
C8C C9C 1.568(14) . ?
C8C H8CA 0.9700 . ?
C8C H8CB 0.9700 . ?
C9C C10C 1.417(14) . ?
C9C C14C 1.555(13) . ?
C9C H9C 0.9800 . ?
C10C C11C 1.578(15) . ?
C10C H10C 0.9800 . ?
C11C C12C 1.541(15) . ?
C11C H11E 0.9700 . ?
C11C H11F 0.9700 . ?
C12C C13C 1.538(14) . ?
C12C H12E 0.9700 . ?
C12C H12F 0.9700 . ?
C13C C17C 1.553(14) . ?
C13C C28C 1.562(12) . ?
C13C C14C 1.562(15) . ?
C14C C15C 1.469(16) . ?
C14C H14C 0.9800 . ?
C15C C16C 1.481(15) . ?
C15C H15E 0.9700 . ?
C15C H15F 0.9700 . ?
C16C C17C 1.586(16) . ?
C16C H16E 0.9700 . ?
C16C H16F 0.9700 . ?
C17C C18C 1.551(14) . ?
C17C H17C 0.9800 . ?
C18C C27C 1.553(15) . ?
C18C C19C 1.567(10) . ?
C18C H18C 0.9800 . ?
C19C C20C 1.418(10) . ?
C19C H19E 0.9700 . ?
C19C H19F 0.9700 . ?
C20C C21C 1.480(10) . ?
C20C H20E 0.9700 . ?
C20C H20F 0.9700 . ?
C21C C22C 1.461(9) . ?
C21C C25C 1.500(10) . ?
C21C H21C 0.9800 . ?
C22C C23C 1.456(11) . ?
C22C C24C 1.488(10) . ?
C22C H22C 0.9800 . ?
C23C H23G 0.9600 . ?
C23C H23H 0.9600 . ?
C23C H23I 0.9600 . ?
C24C H24G 0.9600 . ?
C24C H24H 0.9600 . ?
C24C H24I 0.9600 . ?
C25C C26C 1.500(11) . ?
C25C H25E 0.9700 . ?
C25C H25F 0.9700 . ?
C26C H26H 0.9600 . ?
C26C H26I 0.9600 . ?
C26C H26J 0.9600 . ?
C27C H27H 0.9600 . ?
C27C H27I 0.9600 . ?
C27C H27J 0.9600 . ?
C28C H28G 0.9600 . ?
C28C H28H 0.9600 . ?
C28C H28I 0.9600 . ?
C29C H29G 0.9600 . ?
C29C H29H 0.9600 . ?
C29C H29I 0.9600 . ?
O1D C1D 1.401(12) . ?
O1D H1DO 0.8200 . ?
C1D C2D 1.485(14) . ?
C1D C6D 1.597(14) . ?
C1D H1D 0.9800 . ?
C2D C3D 1.532(14) . ?
C2D H2DA 0.9700 . ?
C2D H2DB 0.9700 . ?
C3D C4D 1.435(14) . ?
C3D H3DA 0.9700 . ?
C3D H3DB 0.9700 . ?
C4D C10D 1.521(15) . ?
C4D C5D 1.528(14) . ?
C4D C29D 1.600(13) . ?
C5D C7D 1.414(10) . ?
C5D C6D 1.517(14) . ?
C6D H6DA 0.9700 . ?
C6D H6DB 0.9700 . ?
C7D C8D 1.472(15) . ?
C7D H7D 0.9300 . ?
C8D C9D 1.444(13) . ?
C8D H8DA 0.9700 . ?
C8D H8DB 0.9700 . ?
C9D C14D 1.569(13) . ?
C9D C10D 1.597(15) . ?
C9D H9D 0.9800 . ?
C10D C11D 1.432(15) . ?
C10D H10D 0.9800 . ?
C11D C12D 1.547(13) . ?
C11D H11G 0.9700 . ?
C11D H11H 0.9700 . ?
C12D C13D 1.506(15) . ?
C12D H12G 0.9700 . ?
C12D H12H 0.9700 . ?
C13D C14D 1.534(14) . ?
C13D C28D 1.564(13) . ?
C13D C17D 1.620(13) . ?
C14D C15D 1.523(14) . ?
C14D H14D 0.9800 . ?
C15D C16D 1.624(15) . ?
C15D H15G 0.9700 . ?
C15D H15H 0.9700 . ?
C16D C17D 1.444(15) . ?
C16D H16G 0.9700 . ?
C16D H16H 0.9700 . ?
C17D C18D 1.538(14) . ?
C17D H17D 0.9800 . ?
C18D C27D 1.464(16) . ?
C18D C19D 1.567(16) . ?
C18D H18D 0.9800 . ?
C19D C20D 1.505(15) . ?
C19D H19G 0.9700 . ?
C19D H19H 0.9700 . ?
C20D C21D 1.488(9) . ?
C20D H20G 0.9700 . ?
C20D H20H 0.9700 . ?
C21D C25D 1.498(10) . ?
C21D C22D 1.500(9) . ?
C21D H21D 0.9800 . ?
C22D C24D 1.480(10) . ?
C22D C23D 1.500(10) . ?
C22D H22D 0.9800 . ?
C23D H23J 0.9600 . ?
C23D H23K 0.9600 . ?
C23D H23L 0.9600 . ?
C24D H24J 0.9600 . ?
C24D H24K 0.9600 . ?
C24D H24L 0.9600 . ?
C25D C26D 1.488(11) . ?
C25D H25G 0.9700 . ?
C25D H25H 0.9700 . ?
C26D H26K 0.9600 . ?
C26D H26L 0.9600 . ?
C26D H26M 0.9600 . ?
C27D H27K 0.9600 . ?
C27D H27L 0.9600 . ?
C27D H27M 0.9600 . ?
C28D H28J 0.9600 . ?
C28D H28K 0.9600 . ?
C28D H28L 0.9600 . ?
C29D H29J 0.9600 . ?
C29D H29K 0.9600 . ?
C29D H29L 0.9600 . ?
O1 C1 1.205(18) . ?
O2 C1 1.368(16) . ?
O2 H2O 0.8200 . ?
C1 C4 1.452(18) . ?
C4 C5 1.576(18) . ?
C4 H4A 0.9700 . ?
C4 H4B 0.9700 . ?
C5 H5A 0.9600 . ?
C5 H5B 0.9600 . ?
C5 H5C 0.9600 . ?
N1W C1W 1.20(2) . ?
C1W C2W 1.49(2) . ?
C2W H2WA 0.9600 . ?
C2W H2WB 0.9600 . ?
C2W H2WC 0.9600 . ?

loop_
_geom_torsion_atom_site_label_1
_geom_torsion_atom_site_label_2
_geom_torsion_atom_site_label_3
_geom_torsion_atom_site_label_4
_geom_torsion
_geom_torsion_site_symmetry_1
_geom_torsion_site_symmetry_2
_geom_torsion_site_symmetry_3
_geom_torsion_site_symmetry_4
_geom_torsion_publ_flag
O1A C1A C2A C3A -172.5(8) . . . . ?
C6A C1A C2A C3A 59.6(11) . . . . ?
C1A C2A C3A C4A -57.3(13) . . . . ?
C2A C3A C4A C5A 42.2(11) . . . . ?
C2A C3A C4A C29A -79.0(11) . . . . ?
C2A C3A C4A C10A 160.9(8) . . . . ?
C3A C4A C5A C7A 147.8(10) . . . . ?
C29A C4A C5A C7A -91.8(12) . . . . ?
C10A C4A C5A C7A 30.2(12) . . . . ?
C3A C4A C5A C6A -41.7(11) . . . . ?
C29A C4A C5A C6A 78.7(10) . . . . ?
C10A C4A C5A C6A -159.3(8) . . . . ?
C7A C5A C6A C1A -143.1(9) . . . . ?
C4A C5A C6A C1A 45.4(11) . . . . ?
C2A C1A C6A C5A -50.3(10) . . . . ?
O1A C1A C6A C5A 175.3(7) . . . . ?
C4A C5A C7A C8A -11.6(16) . . . . ?
C6A C5A C7A C8A 177.7(9) . . . . ?
C5A C7A C8A C9A 13.9(14) . . . . ?
C7A C8A C9A C14A -156.3(8) . . . . ?
C7A C8A C9A C10A -35.1(11) . . . . ?
C5A C4A C10A C11A -176.6(8) . . . . ?
C3A C4A C10A C11A 62.8(10) . . . . ?
C29A C4A C10A C11A -55.5(10) . . . . ?
C5A C4A C10A C9A -48.9(9) . . . . ?
C3A C4A C10A C9A -169.5(8) . . . . ?
C29A C4A C10A C9A 72.1(10) . . . . ?
C8A C9A C10A C11A -176.3(8) . . . . ?
C14A C9A C10A C11A -48.8(10) . . . . ?
C8A C9A C10A C4A 54.1(10) . . . . ?
C14A C9A C10A C4A -178.4(7) . . . . ?
C4A C10A C11A C12A -178.1(7) . . . . ?
C9A C10A C11A C12A 54.9(10) . . . . ?
C10A C11A C12A C13A -58.2(10) . . . . ?
C11A C12A C13A C14A 56.0(10) . . . . ?
C11A C12A C13A C28A -68.6(10) . . . . ?
C11A C12A C13A C17A 165.8(8) . . . . ?
C12A C13A C14A C9A -59.9(9) . . . . ?
C28A C13A C14A C9A 62.7(10) . . . . ?
C17A C13A C14A C9A 179.2(7) . . . . ?
C12A C13A C14A C15A 166.6(7) . . . . ?
C28A C13A C14A C15A -70.8(10) . . . . ?
C17A C13A C14A C15A 45.7(8) . . . . ?
C8A C9A C14A C13A 177.2(8) . . . . ?
C10A C9A C14A C13A 52.5(9) . . . . ?
C8A C9A C14A C15A -53.1(11) . . . . ?
C10A C9A C14A C15A -177.8(8) . . . . ?
C13A C14A C15A C16A -32.6(9) . . . . ?
C9A C14A C15A C16A -166.4(8) . . . . ?
C14A C15A C16A C17A 4.9(10) . . . . ?
C15A C16A C17A C13A 22.4(9) . . . . ?
C15A C16A C17A C18A 150.0(8) . . . . ?
C12A C13A C17A C16A -157.4(8) . . . . ?
C14A C13A C17A C16A -40.3(8) . . . . ?
C28A C13A C17A C16A 77.7(9) . . . . ?
C12A C13A C17A C18A 81.9(10) . . . . ?
C14A C13A C17A C18A -161.0(8) . . . . ?
C28A C13A C17A C18A -43.0(11) . . . . ?
C16A C17A C18A C27A -177.3(9) . . . . ?
C13A C17A C18A C27A -58.6(11) . . . . ?
C16A C17A C18A C19A 62.6(10) . . . . ?
C13A C17A C18A C19A -178.8(8) . . . . ?
C27A C18A C19A C20A 63.0(12) . . . . ?
C17A C18A C19A C20A -175.1(10) . . . . ?
C18A C19A C20A C21A 67.8(14) . . . . ?
C19A C20A C21A C25A 45.7(16) . . . . ?
C19A C20A C21A C22A 175.9(12) . . . . ?
C25A C21A C22A C24A -53.2(17) . . . . ?
C20A C21A C22A C24A -179.5(12) . . . . ?
C25A C21A C22A C23A -173.7(12) . . . . ?
C20A C21A C22A C23A 60.0(15) . . . . ?
C22A C21A C25A C26A -58.4(17) . . . . ?
C20A C21A C25A C26A 66.7(15) . . . . ?
O1B C1B C2B C3B -179.0(8) . . . . ?
C6B C1B C2B C3B 57.5(11) . . . . ?
C1B C2B C3B C4B -54.2(12) . . . . ?
C2B C3B C4B C5B 43.8(13) . . . . ?
C2B C3B C4B C10B 166.8(9) . . . . ?
C2B C3B C4B C29B -71.0(11) . . . . ?
C10B C4B C5B C7B 12.2(14) . . . . ?
C3B C4B C5B C7B 136.3(11) . . . . ?
C29B C4B C5B C7B -111.1(12) . . . . ?
C10B C4B C5B C6B -165.6(8) . . . . ?
C3B C4B C5B C6B -41.5(12) . . . . ?
C29B C4B C5B C6B 71.0(11) . . . . ?
O1B C1B C6B C5B -176.8(9) . . . . ?
C2B C1B C6B C5B -53.7(12) . . . . ?
C7B C5B C6B C1B -128.2(11) . . . . ?
C4B C5B C6B C1B 49.8(13) . . . . ?
C4B C5B C7B C8B 2.0(17) . . . . ?
C6B C5B C7B C8B 179.8(10) . . . . ?
C5B C7B C8B C9B 12.2(15) . . . . ?
C7B C8B C9B C10B -40.8(10) . . . . ?
C7B C8B C9B C14B -164.5(8) . . . . ?
C14B C9B C10B C4B -177.7(8) . . . . ?
C8B C9B C10B C4B 58.1(10) . . . . ?
C14B C9B C10B C11B -47.8(9) . . . . ?
C8B C9B C10B C11B -172.0(7) . . . . ?
C5B C4B C10B C9B -42.5(11) . . . . ?
C3B C4B C10B C9B -165.3(8) . . . . ?
C29B C4B C10B C9B 77.7(11) . . . . ?
C5B C4B C10B C11B -171.1(8) . . . . ?
C3B C4B C10B C11B 66.0(10) . . . . ?
C29B C4B C10B C11B -51.0(11) . . . . ?
C9B C10B C11B C12B 50.0(10) . . . . ?
C4B C10B C11B C12B -179.8(8) . . . . ?
C10B C11B C12B C13B -53.6(11) . . . . ?
C11B C12B C13B C14B 55.8(10) . . . . ?
C11B C12B C13B C28B -68.5(10) . . . . ?
C11B C12B C13B C17B 168.8(8) . . . . ?
C12B C13B C14B C9B -59.7(10) . . . . ?
C28B C13B C14B C9B 62.6(10) . . . . ?
C17B C13B C14B C9B 177.3(7) . . . . ?
C12B C13B C14B C15B 163.8(8) . . . . ?
C28B C13B C14B C15B -73.9(9) . . . . ?
C17B C13B C14B C15B 40.8(8) . . . . ?
C10B C9B C14B C13B 56.0(10) . . . . ?
C8B C9B C14B C13B -179.8(7) . . . . ?
C10B C9B C14B C15B -174.9(8) . . . . ?
C8B C9B C14B C15B -50.7(10) . . . . ?
C13B C14B C15B C16B -34.2(10) . . . . ?
C9B C14B C15B C16B -169.0(8) . . . . ?
C14B C15B C16B C17B 11.2(11) . . . . ?
C15B C16B C17B C18B 148.6(9) . . . . ?
C15B C16B C17B C13B 13.4(11) . . . . ?
C14B C13B C17B C16B -34.9(10) . . . . ?
C12B C13B C17B C16B -152.6(9) . . . . ?
C28B C13B C17B C16B 83.7(10) . . . . ?
C14B C13B C17B C18B -166.7(9) . . . . ?
C12B C13B C17B C18B 75.7(12) . . . . ?
C28B C13B C17B C18B -48.1(12) . . . . ?
C16B C17B C18B C19B 59.7(14) . . . . ?
C13B C17B C18B C19B -171.7(11) . . . . ?
C16B C17B C18B C27B -177.8(9) . . . . ?
C13B C17B C18B C27B -49.2(13) . . . . ?
C17B C18B C19B C20B -161.8(14) . . . . ?
C27B C18B C19B C20B 73.1(18) . . . . ?
C18B C19B C20B C21B -172.2(14) . . . . ?
C19B C20B C21B C22B 155.3(15) . . . . ?
C19B C20B C21B C25B -70.2(19) . . . . ?
C20B C21B C22B C24B -82.9(18) . . . . ?
C25B C21B C22B C24B 142.1(16) . . . . ?
C20B C21B C22B C23B 37.2(17) . . . . ?
C25B C21B C22B C23B -97.7(15) . . . . ?
C22B C21B C25B C26B 53.7(19) . . . . ?
C20B C21B C25B C26B -81.4(16) . . . . ?
O1C C1C C6C C5C -179.8(8) . . . . ?
C2C C1C C6C C5C -53.8(11) . . . . ?
C1C C6C C5C C7C -128.9(10) . . . . ?
C1C C6C C5C C4C 50.0(12) . . . . ?
C7C C5C C4C C29C -106.5(11) . . . . ?
C6C C5C C4C C29C 74.6(11) . . . . ?
C7C C5C C4C C3C 131.7(10) . . . . ?
C6C C5C C4C C3C -47.2(12) . . . . ?
C7C C5C C4C C10C 12.5(13) . . . . ?
C6C C5C C4C C10C -166.4(8) . . . . ?
C5C C4C C3C C2C 48.1(11) . . . . ?
C29C C4C C3C C2C -75.4(11) . . . . ?
C10C C4C C3C C2C 168.6(8) . . . . ?
O1C C1C C2C C3C -178.9(8) . . . . ?
C6C C1C C2C C3C 57.2(11) . . . . ?
C4C C3C C2C C1C -52.5(11) . . . . ?
C4C C5C C7C C8C 0.7(16) . . . . ?
C6C C5C C7C C8C 179.5(9) . . . . ?
C5C C7C C8C C9C 13.5(14) . . . . ?
C7C C8C C9C C10C -43.7(11) . . . . ?
C7C C8C C9C C14C -167.3(8) . . . . ?
C14C C9C C10C C11C -49.6(11) . . . . ?
C8C C9C C10C C11C -170.6(7) . . . . ?
C14C C9C C10C C4C 179.3(8) . . . . ?
C8C C9C C10C C4C 58.3(10) . . . . ?
C5C C4C C10C C9C -43.6(11) . . . . ?
C29C C4C C10C C9C 77.3(10) . . . . ?
C3C C4C C10C C9C -166.5(8) . . . . ?
C5C C4C C10C C11C -177.1(8) . . . . ?
C29C C4C C10C C11C -56.2(10) . . . . ?
C3C C4C C10C C11C 59.9(10) . . . . ?
C9C C10C C11C C12C 45.1(11) . . . . ?
C4C C10C C11C C12C 176.9(8) . . . . ?
C10C C11C C12C C13C -43.2(11) . . . . ?
C11C C12C C13C C17C 166.0(9) . . . . ?
C11C C12C C13C C28C -75.2(10) . . . . ?
C11C C12C C13C C14C 49.9(10) . . . . ?
C10C C9C C14C C15C -178.5(9) . . . . ?
C8C C9C C14C C15C -56.3(12) . . . . ?
C10C C9C C14C C13C 54.0(10) . . . . ?
C8C C9C C14C C13C 176.1(7) . . . . ?
C12C C13C C14C C15C 168.4(8) . . . . ?
C17C C13C C14C C15C 41.7(9) . . . . ?
C28C C13C C14C C15C -70.5(10) . . . . ?
C12C C13C C14C C9C -54.6(10) . . . . ?
C17C C13C C14C C9C 178.7(8) . . . . ?
C28C C13C C14C C9C 66.5(10) . . . . ?
C9C C14C C15C C16C -163.3(9) . . . . ?
C13C C14C C15C C16C -33.6(10) . . . . ?
C14C C15C C16C C17C 11.2(11) . . . . ?
C12C C13C C17C C18C 74.1(13) . . . . ?
C28C C13C C17C C18C -45.0(13) . . . . ?
C14C C13C C17C C18C -162.9(10) . . . . ?
C12C C13C C17C C16C -156.3(9) . . . . ?
C28C C13C C17C C16C 84.6(9) . . . . ?
C14C C13C C17C C16C -33.3(9) . . . . ?
C15C C16C C17C C18C 151.8(9) . . . . ?
C15C C16C C17C C13C 15.2(11) . . . . ?
C13C C17C C18C C27C -48.7(13) . . . . ?
C16C C17C C18C C27C -174.9(8) . . . . ?
C13C C17C C18C C19C -178.0(10) . . . . ?
C16C C17C C18C C19C 55.8(13) . . . . ?
C17C C18C C19C C20C -149.6(14) . . . . ?
C27C C18C C19C C20C 83.0(17) . . . . ?
C18C C19C C20C C21C -162.1(12) . . . . ?
C19C C20C C21C C22C -78.8(14) . . . . ?
C19C C20C C21C C25C 164.6(13) . . . . ?
C20C C21C C22C C23C -48.4(11) . . . . ?
C25C C21C C22C C23C 69.0(11) . . . . ?
C20C C21C C22C C24C -178.0(11) . . . . ?
C25C C21C C22C C24C -60.6(15) . . . . ?
C22C C21C C25C C26C -170.8(13) . . . . ?
C20C C21C C25C C26C -58.6(16) . . . . ?
O1D C1D C2D C3D -175.5(8) . . . . ?
C6D C1D C2D C3D 62.0(10) . . . . ?
C1D C2D C3D C4D -66.6(11) . . . . ?
C2D C3D C4D C10D 174.0(8) . . . . ?
C2D C3D C4D C5D 51.4(11) . . . . ?
C2D C3D C4D C29D -65.1(12) . . . . ?
C3D C4D C5D C7D 137.8(10) . . . . ?
C10D C4D C5D C7D 16.1(13) . . . . ?
C29D C4D C5D C7D -102.5(11) . . . . ?
C3D C4D C5D C6D -43.6(11) . . . . ?
C10D C4D C5D C6D -165.3(8) . . . . ?
C29D C4D C5D C6D 76.2(10) . . . . ?
C7D C5D C6D C1D -133.8(9) . . . . ?
C4D C5D C6D C1D 47.5(11) . . . . ?
O1D C1D C6D C5D -177.1(8) . . . . ?
C2D C1D C6D C5D -54.8(11) . . . . ?
C6D C5D C7D C8D 179.0(8) . . . . ?
C4D C5D C7D C8D -2.3(15) . . . . ?
C5D C7D C8D C9D 18.1(14) . . . . ?
C7D C8D C9D C14D -165.5(9) . . . . ?
C7D C8D C9D C10D -46.6(13) . . . . ?
C3D C4D C10D C11D 66.4(12) . . . . ?
C5D C4D C10D C11D -173.3(9) . . . . ?
C29D C4D C10D C11D -56.2(13) . . . . ?
C3D C4D C10D C9D -160.5(8) . . . . ?
C5D C4D C10D C9D -40.3(10) . . . . ?
C29D C4D C10D C9D 76.9(10) . . . . ?
C8D C9D C10D C11D -166.6(9) . . . . ?
C14D C9D C10D C11D -46.2(11) . . . . ?
C8D C9D C10D C4D 58.0(11) . . . . ?
C14D C9D C10D C4D 178.3(7) . . . . ?
C4D C10D C11D C12D 179.0(9) . . . . ?
C9D C10D C11D C12D 48.4(13) . . . . ?
C10D C11D C12D C13D -51.3(13) . . . . ?
C11D C12D C13D C14D 51.3(11) . . . . ?
C11D C12D C13D C28D -71.8(10) . . . . ?
C11D C12D C13D C17D 163.2(8) . . . . ?
C12D C13D C14D C15D 170.2(8) . . . . ?
C28D C13D C14D C15D -68.3(10) . . . . ?
C17D C13D C14D C15D 44.5(9) . . . . ?
C12D C13D C14D C9D -57.3(11) . . . . ?
C28D C13D C14D C9D 64.3(11) . . . . ?
C17D C13D C14D C9D 177.1(7) . . . . ?
C8D C9D C14D C15D -57.0(10) . . . . ?
C10D C9D C14D C15D 179.7(7) . . . . ?
C8D C9D C14D C13D 176.0(8) . . . . ?
C10D C9D C14D C13D 52.8(10) . . . . ?
C13D C14D C15D C16D -31.3(9) . . . . ?
C9D C14D C15D C16D -163.6(8) . . . . ?
C14D C15D C16D C17D 3.7(10) . . . . ?
C15D C16D C17D C18D 147.8(8) . . . . ?
C15D C16D C17D C13D 23.6(10) . . . . ?
C12D C13D C17D C16D -158.8(9) . . . . ?
C14D C13D C17D C16D -41.8(9) . . . . ?
C28D C13D C17D C16D 75.0(10) . . . . ?
C12D C13D C17D C18D 77.8(11) . . . . ?
C14D C13D C17D C18D -165.2(7) . . . . ?
C28D C13D C17D C18D -48.3(11) . . . . ?
C16D C17D C18D C27D -175.7(10) . . . . ?
C13D C17D C18D C27D -56.6(12) . . . . ?
C16D C17D C18D C19D 59.2(11) . . . . ?
C13D C17D C18D C19D 178.2(9) . . . . ?
C27D C18D C19D C20D 43.9(14) . . . . ?
C17D C18D C19D C20D 170.3(10) . . . . ?
C18D C19D C20D C21D 58.7(16) . . . . ?
C19D C20D C21D C25D 51.9(14) . . . . ?
C19D C20D C21D C22D -173.9(11) . . . . ?
C20D C21D C22D C24D -177.2(11) . . . . ?
C25D C21D C22D C24D -43.1(14) . . . . ?
C20D C21D C22D C23D 52.2(15) . . . . ?
C25D C21D C22D C23D -173.8(12) . . . . ?
C20D C21D C25D C26D 68.2(15) . . . . ?
C22D C21D C25D C26D -65.8(16) . . . . ?
O1 C1 C4 C5 176.9(18) . . . . ?
O2 C1 C4 C5 4(2) . . . . ?
